data_7246941
loop_
_publ_author_name
'Dai, Guoyong'
'Li, Qi'
'Zang, Dejin'
'Wei, Yongge'

_publ_section_title
;
 A bifunctional molecular catalyst built up of l-proline grafted
 polyoxometalate for one-pot three-component green synthesis of
 heterocycles
;
_journal_issue 16
_journal_name_full 'Green Chemistry'
_journal_page_first 6263
_journal_page_last 6269
_journal_paper_doi 10.1039/D3GC00951C
_journal_volume 25
_journal_year 2023
_chemical_absolute_configuration rmad
_chemical_formula_moiety 'C28 H46 Mn Mo6 N4 O30, 2.5(C2 H3 N), 3(C16 H36 N)'
_chemical_formula_sum 'C81 H161.5 Mn Mo6 N9.5 O30'
_chemical_formula_weight 2379.27
_chemical_name_systematic Boc-L-Pro-Mn-Anderson
_space_group_crystal_system monoclinic
_space_group_IT_number 4
_space_group_name_Hall 'P 2yb'
_space_group_name_H-M_alt 'P 1 21 1'
_atom_sites_solution_hydrogens geom
_atom_sites_solution_primary direct
_audit_block_doi 10.5517/ccdc.csd.cc26sc4j
_audit_creation_date 2020-09-08
_audit_creation_method
;
Olex2 1.2
(compiled 2018.05.29 svn.r3508 for OlexSys, GUI svn.r5506)
;
_audit_update_record
;
2020-12-09 deposited with the CCDC.	2023-06-07 downloaded from the CCDC.
;
_cell_angle_alpha 90
_cell_angle_beta 103.708(3)
_cell_angle_gamma 90
_cell_formula_units_Z 4
_cell_length_a 24.1600(5)
_cell_length_b 14.7868(3)
_cell_length_c 33.2539(11)
_cell_measurement_reflns_used 13983
_cell_measurement_temperature 109.3(8)
_cell_measurement_theta_max 70.7380
_cell_measurement_theta_min 3.6520
_cell_volume 11541.5(5)
_computing_cell_refinement 'CrysAlisPro 1.171.39.46 (Rigaku OD, 2018)'
_computing_data_collection 'CrysAlisPro 1.171.39.46 (Rigaku OD, 2018)'
_computing_data_reduction 'CrysAlisPro 1.171.39.46 (Rigaku OD, 2018)'
_computing_molecular_graphics 'Olex2 (Dolomanov et al., 2009)'
_computing_publication_material 'Olex2 (Dolomanov et al., 2009)'
_computing_structure_refinement 'ShelXL (Sheldrick, 2015)'
_computing_structure_solution 'ShelXS (Sheldrick, 2008)'
_diffrn_ambient_environment N~2~
_diffrn_ambient_temperature 109.3(8)
_diffrn_detector 'CCD plate'
_diffrn_detector_area_resol_mean 5.2137
_diffrn_detector_type AtlasS2
_diffrn_measured_fraction_theta_full 0.999
_diffrn_measured_fraction_theta_max 0.982
_diffrn_measurement_details
;
List of Runs (angles in degrees, time in seconds):

  # Type    Start    End  Width  t~exp~   \w     \q     \k     \f   Frames
#--------------------------------------------------------------------------
  1  \w   -111.00 -19.00   1.00    5.00    --  -40.81 -57.00  60.00   92
  2  \w    -69.00  30.00   1.00    5.00    --  -40.81  57.00-150.00   99
  3  \w    -85.00 -30.00   1.00    5.00    --  -40.81 125.00 -90.00   55
  4  \w    -64.00  33.00   1.00    5.00    --  -40.81  38.00   0.00   97
  5  \w    -64.00 -37.00   1.00    5.00    --  -40.81  77.00  30.00   27
  6  \w     85.00 173.00   1.00   15.00    --  100.91  45.00-180.00   88
  7  \w     29.00 130.00   1.00   15.00    --  100.91 -61.00  30.00  101
  8  \w     32.00 117.00   1.00   15.00    --  100.91 -77.00-180.00   85
  9  \w     30.00 107.00   1.00   15.00    --  100.91 -61.00 -90.00   77
 10  \w     74.00 109.00   1.00   15.00    --  100.91 -95.00 120.00   35
 11  \w     48.00 127.00   1.00   15.00    --  100.91 -45.00 150.00   79
 12  \w     25.00  51.00   1.00   15.00    --  100.91 -95.00 120.00   26
 13  \w     87.00 131.00   1.00   15.00    --  100.91  61.00 -30.00   44
 14  \w     86.00 117.00   1.00   15.00    --  100.91-125.00 -30.00   31
 15  \w     22.00 110.00   1.00   15.00    --  100.91 -95.00  30.00   88
 16  \w     35.00 156.00   1.00   15.00    --  100.91   0.00 -30.00  121
;
_diffrn_measurement_device 'four-circle diffractometer'
_diffrn_measurement_device_type 'SuperNova, Dual, Cu at home/near, AtlasS2'
_diffrn_measurement_method '\w scans'
_diffrn_orient_matrix_type 'CrysAlisPro convention (1999,Acta A55,543-557)'
_diffrn_orient_matrix_UB_11 -0.0339663000
_diffrn_orient_matrix_UB_12 0.0643172000
_diffrn_orient_matrix_UB_13 0.0216164000
_diffrn_orient_matrix_UB_21 -0.0439188000
_diffrn_orient_matrix_UB_22 -0.0754487000
_diffrn_orient_matrix_UB_23 0.0002919000
_diffrn_orient_matrix_UB_31 0.0349818000
_diffrn_orient_matrix_UB_32 -0.0322100000
_diffrn_orient_matrix_UB_33 0.0424730000
_diffrn_radiation_monochromator mirror
_diffrn_radiation_probe x-ray
_diffrn_radiation_type CuK\a
_diffrn_radiation_wavelength 1.54184
_diffrn_reflns_av_R_equivalents 0.0804
_diffrn_reflns_av_unetI/netI 0.1145
_diffrn_reflns_Laue_measured_fraction_full 0.999
_diffrn_reflns_Laue_measured_fraction_max 0.982
_diffrn_reflns_limit_h_max 29
_diffrn_reflns_limit_h_min -28
_diffrn_reflns_limit_k_max 17
_diffrn_reflns_limit_k_min -17
_diffrn_reflns_limit_l_max 40
_diffrn_reflns_limit_l_min -33
_diffrn_reflns_number 81684
_diffrn_reflns_point_group_measured_fraction_full 0.928
_diffrn_reflns_point_group_measured_fraction_max 0.901
_diffrn_reflns_theta_full 67.684
_diffrn_reflns_theta_max 71.486
_diffrn_reflns_theta_min 3.533
_diffrn_source 'micro-focus sealed X-ray tube'
_diffrn_source_type 'SuperNova (Cu) X-ray Source'
_exptl_absorpt_coefficient_mu 6.597
_exptl_absorpt_correction_T_max 1.00000
_exptl_absorpt_correction_T_min 0.36910
_exptl_absorpt_correction_type multi-scan
_exptl_absorpt_process_details
;
CrysAlisPro 1.171.39.46 (Rigaku Oxford Diffraction, 2018)
Empirical absorption correction using spherical harmonics,
 implemented in SCALE3 ABSPACK scaling algorithm.
;
_exptl_crystal_colour orange
_exptl_crystal_colour_primary orange
_exptl_crystal_density_diffrn 1.369
_exptl_crystal_description block
_exptl_crystal_F_000 4924
_exptl_crystal_size_max 0.4
_exptl_crystal_size_mid 0.05
_exptl_crystal_size_min 0.05
_platon_squeeze_details
;

;
_refine_diff_density_max 1.436
_refine_diff_density_min -1.403
_refine_diff_density_rms 0.154
_refine_ls_abs_structure_details
;
 Flack x determined using 8142 quotients [(I+)-(I-)]/[(I+)+(I-)]
 (Parsons, Flack and Wagner, Acta Cryst. B69 (2013) 249-259).
;
_refine_ls_abs_structure_Flack 0.070(9)
_refine_ls_extinction_method none
_refine_ls_goodness_of_fit_ref 1.042
_refine_ls_hydrogen_treatment constr
_refine_ls_matrix_type full
_refine_ls_number_parameters 2338
_refine_ls_number_reflns 40519
_refine_ls_number_restraints 1245
_refine_ls_restrained_S_all 1.042
_refine_ls_R_factor_all 0.1161
_refine_ls_R_factor_gt 0.0872
_refine_ls_shift/su_max 0.074
_refine_ls_shift/su_mean 0.001
_refine_ls_structure_factor_coef Fsqd
_refine_ls_weighting_details 'w=1/[\s^2^(Fo^2^)+(0.0948P)^2^+54.4544P] where P=(Fo^2^+2Fc^2^)/3'
_refine_ls_weighting_scheme calc
_refine_ls_wR_factor_gt 0.2165
_refine_ls_wR_factor_ref 0.2342
_reflns_Friedel_coverage 0.762
_reflns_Friedel_fraction_full 0.851
_reflns_Friedel_fraction_max 0.813
_reflns_number_gt 28480
_reflns_number_total 40519
_reflns_threshold_expression 'I > 2\s(I)'
_cod_data_source_file d3gc00951c2.cif
_cod_data_source_block exp_3691
_cod_depositor_comments 'Adding full bibliography for 7246941--7246942.cif.'
_cod_original_cell_volume 11541.6(5)
_cod_original_formula_sum 'C81 H161.50 Mn Mo6 N9.50 O30'
_cod_database_code 7246941
_shelx_shelxl_version_number 2014/7
_chemical_oxdiff_formula 'Mn Mo C N O '
_shelx_space_group_comment
;
The symmetry employed for this shelxl refinement is uniquely defined
by the following loop, which should always be used as a source of
symmetry information in preference to the above space-group names.
They are only intended as comments.
;
_shelx_estimated_absorpt_t_max 0.734
_shelx_estimated_absorpt_t_min 0.178
_reflns_odcompleteness_completeness 99.96
_reflns_odcompleteness_iscentric 1
_reflns_odcompleteness_theta 64.99
_olex2_refinement_description
;
1. Fixed Uiso
 At 1.2 times of:
  All C(H) groups, All C(H,H) groups, All C(H,H,H,H) groups, All N(H) groups
 At 1.5 times of:
  All C(H,H,H) groups
2. Restrained distances
 C47-C48 = C48-C49 = C50-C49 = C50-C51
 1.54 with sigma of 0.02
 N8-C51 = N8-C48
 1.45 with sigma of 0.02
 C24-O29
 1.38 with sigma of 0.02
 N4-C24
 1.42 with sigma of 0.02
 C38-N7
 1.42 with sigma of 0.02
 O58-C38
 1.16 with sigma of 0.02
 O57-C38
 1.38 with sigma of 0.02
 C39-O57
 1.42 with sigma of 0.02
 O29-C25
 1.42 with sigma of 0.02
 C25-C27 = C25-C28
 1.54 with sigma of 0.02
 O59-C53
 1.42 with sigma of 0.02
 C53-C56 = C53-C54 = C53-C55
 1.54 with sigma of 0.02
 C24-O30
 1.16 with sigma of 0.02
 C40-C39 = C41-C39
 1.54 with sigma of 0.02
 C42-C39
 1.54 with sigma of 0.02
 N19-C161
 1.13 with sigma of 0.02
 C161-C162
 1.44 with sigma of 0.02
 C140-C139 = C138-C139
 1.54 with sigma of 0.02
 C95-C96 = C94-C95
 1.54 with sigma of 0.02
 C147-C148 = C146-C147
 1.54 with sigma of 0.02
 C71B-C72B = C71B-C70B = C70B-C69 = C69-C70A = C70A-C71A = C72A-C71A
 1.54 with sigma of 0.02
 C135-C134 = C1a-C134 = C136-C1a = C135-C1b
 1.54 with sigma of 0.02
 C63-C64A = C64B-C63
 1.54 with sigma of 0.02
 C99-C100 = C99-C98 = C97-C98
 1.54 with sigma of 0.02
 C144-C143 = C143-C142 = C142-C141
 1.54 with sigma of 0.02
 C91-C90 = C92-C91
 1.54 with sigma of 0.02
 C67-C68 = C67-C66
 1.54 with sigma of 0.02
 C103-C102
 1.54 with sigma of 0.02
 C103-C104
 1.54 with sigma of 0.02
 C83-C84 = C83-C82 = C81-C82
 1.54 with sigma of 0.02
 C88-C87 = C86-C87
 1.54 with sigma of 0.02
 C25-C26
 1.54 with sigma of 0.001
 N8-C52
 1.41 with sigma of 0.02
 C52-O59
 1.38 with sigma of 0.02
 C52-O60
 1.23 with sigma of 0.02
 C55-C56
 2.54 with sigma of 0.04
 O29-C28
 2.44 with sigma of 0.04
 C41-O57
 2.44 with sigma of 0.04
 C27-C28
 2.54 with sigma of 0.04
 O29-C27
 2.44 with sigma of 0.04
 O59-C55
 2.44 with sigma of 0.04
 O59-C56
 2.44 with sigma of 0.04
 C56-C54
 2.54 with sigma of 0.04
 C55-C54
 2.54 with sigma of 0.04
 O59-C54
 2.44 with sigma of 0.04
 C40-O57
 2.44 with sigma of 0.04
 C40-C41
 2.54 with sigma of 0.04
 C42-O57
 2.44 with sigma of 0.04
 C42-C41
 2.54 with sigma of 0.04
 C40-C42
 2.54 with sigma of 0.04
 C49-C51 = C50-C48
 2.54 with sigma of 0.04
 C47-N8
 2.45 with sigma of 0.04
 C49-C47
 2.55 with sigma of 0.04
 C48-C51
 2.4 with sigma of 0.04
 C26-C28
 2.54 with sigma of 0.04
 O29-C26
 2.44 with sigma of 0.04
 C27-C26
 2.54 with sigma of 0.04
 C48-C52
 2.58 with sigma of 0.04
 C52-C51
 2.52 with sigma of 0.04
 N8-O60
 2.3 with sigma of 0.04
 O60-O59
 2.28 with sigma of 0.04
3. Restrained planarity
 C34, N7, C37, C38, O57, O58
 with sigma of 0.1
 C48, N8, C52, O60, O59, C51
 with sigma of 0.1
4. Rigid bond restraints
 C33, O58, C34, N7, C35, O57, C37, C41, C38, C36, C39, C42, C40, O55, N5
 with sigma for 1-2 distances of 0.005 and sigma for 1-3 distances of 0.005
 N11, C93, C94, C95, C96
 with sigma for 1-2 distances of 0.01 and sigma for 1-3 distances of 0.01
 N14, C145, C146, C147, C148
 with sigma for 1-2 distances of 0.01 and sigma for 1-3 distances of 0.01
 N14, C137, C138, C139, C140
 with sigma for 1-2 distances of 0.01 and sigma for 1-3 distances of 0.01
 C72A, C71A, C70A, C69, C70B, C71B, C72B
 with sigma for 1-2 distances of 0.01 and sigma for 1-3 distances of 0.01
 C104, C103, C102, C101, N11
 with sigma for 1-2 distances of 0.01 and sigma for 1-3 distances of 0.01
 C84, C83, C82, C81, N10
 with sigma for 1-2 distances of 0.01 and sigma for 1-3 distances of 0.01
 C88, C87, C86, C85, N10
 with sigma for 1-2 distances of 0.01 and sigma for 1-3 distances of 0.01
 N2, C19, O26, C20, C21, C22, N4, C23, C24, O30, O29, C26, C27, C25, C28
 with sigma for 1-2 distances of 0.005 and sigma for 1-3 distances of 0.005
 C56, C54, C55, C53, O59, O60, C52, N8, C50, C51, C49, C48, C47, O56, N6
 with sigma for 1-2 distances of 0.005 and sigma for 1-3 distances of 0.005
5. Uiso/Uaniso restraints and constraints
Uanis(O58) \\sim Ueq, Uanis(C34) \\sim Ueq, Uanis(N7) \\sim Ueq, Uanis(C35)
\\sim Ueq, Uanis(O57) \\sim Ueq, Uanis(C37) \\sim Ueq, Uanis(C41) \\sim Ueq,
Uanis(C38) \\sim Ueq, Uanis(C36) \\sim Ueq, Uanis(C39) \\sim Ueq, Uanis(C42)
\\sim Ueq, Uanis(N5) \\sim Ueq, Uanis(C33) \\sim Ueq, Uanis(O55) \\sim Ueq:
with sigma of 0.05 and sigma for terminal atoms of 0.1
Uanis(C40) \\sim Ueq: with sigma of 0.01 and sigma for terminal atoms of 0.02
Uanis(C41) \\sim Ueq, Uanis(C42) \\sim Ueq: with sigma of 0.01 and sigma for
terminal atoms of 0.02
Uanis(O58) \\sim Ueq, Uanis(C39) \\sim Ueq, Uanis(C42) \\sim Ueq, Uanis(C41)
\\sim Ueq: with sigma of 0.01 and sigma for terminal atoms of 0.02
Uanis(C145) \\sim Ueq, Uanis(N14) \\sim Ueq, Uanis(C137) \\sim Ueq, Uanis(C149)
\\sim Ueq, Uanis(C141) \\sim Ueq, Uanis(C138) \\sim Ueq, Uanis(C146) \\sim Ueq,
Uanis(C150) \\sim Ueq, Uanis(C142) \\sim Ueq, Uanis(C139) \\sim Ueq,
Uanis(C147) \\sim Ueq, Uanis(C151) \\sim Ueq, Uanis(C143) \\sim Ueq,
Uanis(C152) \\sim Ueq, Uanis(C144) \\sim Ueq: with sigma of 0.01 and sigma for
terminal atoms of 0.02
Uanis(C66) \\sim Ueq, Uanis(N9) \\sim Ueq, Uanis(C57) \\sim Ueq, Uanis(C61)
\\sim Ueq, Uanis(C65) \\sim Ueq, Uanis(C69) \\sim Ueq, Uanis(C58) \\sim Ueq,
Uanis(C62) \\sim Ueq, Uanis(C70A) \\sim Ueq, Uanis(C70B) \\sim Ueq, Uanis(C59)
\\sim Ueq, Uanis(C63) \\sim Ueq, Uanis(C67) \\sim Ueq, Uanis(C71A) \\sim Ueq,
Uanis(C71B) \\sim Ueq, Uanis(C60) \\sim Ueq, Uanis(C64A) \\sim Ueq, Uanis(C64B)
\\sim Ueq, Uanis(C68) \\sim Ueq: with sigma of 0.01 and sigma for terminal
atoms of 0.02
Uanis(C112) \\sim Ueq, Uanis(N12) \\sim Ueq, Uanis(C109) \\sim Ueq, Uanis(C105)
\\sim Ueq, Uanis(C113) \\sim Ueq, Uanis(C117) \\sim Ueq, Uanis(C110) \\sim Ueq,
Uanis(C106) \\sim Ueq, Uanis(C114) \\sim Ueq, Uanis(C118) \\sim Ueq,
Uanis(C111) \\sim Ueq, Uanis(C107) \\sim Ueq, Uanis(C115) \\sim Ueq,
Uanis(C119) \\sim Ueq, Uanis(C108) \\sim Ueq, Uanis(C116) \\sim Ueq,
Uanis(C120) \\sim Ueq: with sigma of 0.01 and sigma for terminal atoms of 0.02
Uanis(C128) \\sim Ueq, Uanis(C121) \\sim Ueq, Uanis(N13) \\sim Ueq, Uanis(C122)
\\sim Ueq, Uanis(C129) \\sim Ueq, Uanis(C133) \\sim Ueq, Uanis(C125) \\sim Ueq,
Uanis(C123) \\sim Ueq, Uanis(C130) \\sim Ueq, Uanis(C134) \\sim Ueq,
Uanis(C126) \\sim Ueq, Uanis(C124) \\sim Ueq, Uanis(C131) \\sim Ueq,
Uanis(C135) \\sim Ueq, Uanis(C1a) \\sim Ueq, Uanis(C127) \\sim Ueq, Uanis(C132)
\\sim Ueq, Uanis(C136) \\sim Ueq, Uanis(C1b) \\sim Ueq: with sigma of 0.01 and
sigma for terminal atoms of 0.02
Uanis(C8) \\sim Ueq: with sigma of 0.01 and sigma for terminal atoms of 0.02
Uanis(N19) \\sim Ueq, Uanis(C162) \\sim Ueq, Uanis(C161) \\sim Ueq: with sigma
of 0.01 and sigma for terminal atoms of 0.02
Uanis(C35) \\sim Ueq, Uanis(C36) \\sim Ueq, Uanis(C37) \\sim Ueq: with sigma of
0.01 and sigma for terminal atoms of 0.02
Uanis(O3) \\sim Ueq, Uanis(O10) \\sim Ueq, Uanis(C4) \\sim Ueq, Uanis(O47)
\\sim Ueq, Uanis(O33) \\sim Ueq, Uanis(O44) \\sim Ueq: with sigma of 0.01 and
sigma for terminal atoms of 0.02
Uanis(C95) \\sim Ueq, Uanis(C96) \\sim Ueq: with sigma of 0.01 and sigma for
terminal atoms of 0.02
Uanis(C148) \\sim Ueq: with sigma of 0.01 and sigma for terminal atoms of 0.02
Uanis(C138) \\sim Ueq, Uanis(C139) \\sim Ueq, Uanis(C140) \\sim Ueq: with sigma
of 0.01 and sigma for terminal atoms of 0.02
Uanis(C71B) \\sim Ueq: with sigma of 0.001 and sigma for terminal atoms of 0.002
Uanis(C72B) \\sim Ueq, Uanis(C72A) \\sim Ueq: with sigma of 0.01 and sigma for
terminal atoms of 0.02
Uanis(C160) \\sim Ueq: with sigma of 0.01 and sigma for terminal atoms of 0.02
Uanis(N11) \\sim Ueq, Uanis(C97) \\sim Ueq, Uanis(C89) \\sim Ueq, Uanis(C101)
\\sim Ueq, Uanis(C93) \\sim Ueq, Uanis(C98) \\sim Ueq, Uanis(C90) \\sim Ueq,
Uanis(C102) \\sim Ueq, Uanis(C94) \\sim Ueq, Uanis(C99) \\sim Ueq, Uanis(C91)
\\sim Ueq, Uanis(C103) \\sim Ueq, Uanis(C100) \\sim Ueq, Uanis(C92) \\sim Ueq,
Uanis(C104) \\sim Ueq: with sigma of 0.01 and sigma for terminal atoms of 0.02
Uanis(C86) \\sim Ueq, Uanis(N10) \\sim Ueq, Uanis(C73) \\sim Ueq, Uanis(C77)
\\sim Ueq, Uanis(C81) \\sim Ueq, Uanis(C85) \\sim Ueq, Uanis(C74) \\sim Ueq,
Uanis(C78) \\sim Ueq, Uanis(C82) \\sim Ueq, Uanis(C75) \\sim Ueq, Uanis(C79)
\\sim Ueq, Uanis(C83) \\sim Ueq, Uanis(C87) \\sim Ueq, Uanis(C76) \\sim Ueq,
Uanis(C80) \\sim Ueq, Uanis(C84) \\sim Ueq, Uanis(C88) \\sim Ueq: with sigma of
0.01 and sigma for terminal atoms of 0.02
Uanis(N2) \\sim Ueq, Uanis(C19) \\sim Ueq, Uanis(O26) \\sim Ueq, Uanis(C20)
\\sim Ueq, Uanis(N4) \\sim Ueq, Uanis(C22) \\sim Ueq, Uanis(C23) \\sim Ueq,
Uanis(C24) \\sim Ueq, Uanis(C21) \\sim Ueq, Uanis(O30) \\sim Ueq, Uanis(O29)
\\sim Ueq, Uanis(C25) \\sim Ueq, Uanis(C26) \\sim Ueq, Uanis(C27) \\sim Ueq,
Uanis(C28) \\sim Ueq: with sigma of 0.05 and sigma for terminal atoms of 0.1
Uanis(O30) \\sim Ueq, Uanis(C24) \\sim Ueq, Uanis(O29) \\sim Ueq, Uanis(C26)
\\sim Ueq, Uanis(C28) \\sim Ueq, Uanis(C27) \\sim Ueq: with sigma of 0.01 and
sigma for terminal atoms of 0.02
Uanis(O30) \\sim Ueq, Uanis(O29) \\sim Ueq, Uanis(C25) \\sim Ueq, Uanis(C27)
\\sim Ueq, Uanis(C26) \\sim Ueq, Uanis(C28) \\sim Ueq, Uanis(C24) \\sim Ueq:
with sigma of 0.01 and sigma for terminal atoms of 0.02
Uanis(O56) \\sim Ueq, Uanis(C47) \\sim Ueq, Uanis(C48) \\sim Ueq, Uanis(C49)
\\sim Ueq, Uanis(N8) \\sim Ueq, Uanis(C51) \\sim Ueq, Uanis(C50) \\sim Ueq,
Uanis(O60) \\sim Ueq, Uanis(C55) \\sim Ueq, Uanis(C54) \\sim Ueq, Uanis(C53)
\\sim Ueq, Uanis(C52) \\sim Ueq, Uanis(C56) \\sim Ueq, Uanis(O59) \\sim Ueq,
Uanis(N6) \\sim Ueq: with sigma of 0.01 and sigma for terminal atoms of 0.02
Uanis(C70A) = Uanis(C70B)
Uanis(C71A) = Uanis(C71B)
6. Others
 Fixed Sof: C136(0.5) H13g(0.5) H13h(0.5) H13i(0.5) C71A(0.5) H71a(0.5)
 H71b(0.5) C70A(0.5) H70a(0.5) H70b(0.5) H69a(0.5) H69b(0.5) H69c(0.5)
 H69d(0.5) C64A(0.5) H64a(0.5) H64b(0.5) H64c(0.5) H13n(0.5) H13o(0.5)
 H13p(0.5) H13q(0.5) C71B(0.5) H71c(0.5) H71d(0.5) H63a(0.5) H63b(0.5)
 H63c(0.5) H63d(0.5) C70B(0.5) H70c(0.5) H70d(0.5) C64B(0.5) H64d(0.5)
 H64e(0.5) H64f(0.5) C135(0.5) H13t(0.5) H13u(0.5) C1a(0.5) H13v(0.5) H13w(0.5)
 C1b(0.5) H13x(0.5) H13y(0.5) Hd(0.5) C72B(0.5) H72a(0.5) H72b(0.5) H72c(0.5)
 C72A(0.5) H72d(0.5) H72e(0.5) H72f(0.5)
7.a Ternary CH refined with riding coordinates:
 C20(H20), C6(H6), C34(H34), C48(H48)
7.b Secondary CH2 refined with riding coordinates:
 C44(H44a,H44b), C1(H1a,H1b), C3(H3a,H3b), C17(H17a,H17b), C2(H2a,H2b),
 C15(H15a,H15b), C31(H31a,H31b), C29(H29a,H29b), C30(H30a,H30b), C121(H12d,
 H12e), C62(H62a,H62b), C109(H10a,H10b), C105(H10c,H10d), C58(H58a,H58b),
 C113(H11a,H11b), C57(H57a,H57b), C110(H11c,H11d), C137(H13z,H), C114(H11e,
 H11f), C97(H97a,H97b), C45(H45a,H45b), C117(H11g,H11h), C61(H61a,H61b),
 C16(H16a,H16b), C73(H73a,H73b), C150(H15c,H15d), C21(H21a,H21b), C129(H12f,
 H12g), C106(H10e,H10f), C145(H14d,H14e), C149(H14f,H14g), C133(H13j,H13k),
 C141(H14h,H14i), C125(H12k,H12l), C118(H11l,H11m), C79(H79a,H79b), C127(H12m,
 H12n), C35(H35a,H35b), C43(H43a,H43b), C75(H75a,H75b), C66(H66a,H66b), C9(H9a,
 H9b), C7(H7a,H7b), C115(H11n,H11o), C142(H14j,H14k), C111(H11p,H11q),
 C71A(H71a,H71b), C119(H11r,H11s), C65(H65a,H65b), C70A(H70a,H70b), C69(H69a,
 H69b), C69(H69c,H69d), C126(H12o,H12p), C59(H59a,H59b), C138(H13,Ha),
 C123(H12q,H12r), C89(H89a,H89b), C146(H14l,H14m), C99(H99a,H99b), C101(H10l,
 H10m), C67(H67a,H67b), C130(H13l,H13m), C107(H10g,H10h), C77(H77a,H77b),
 C98(H98a,H98b), C37(H37a,H37b), C134(H13n,H13o), C134(H13p,H13q), C81(H81a,
 H81b), C85(H85a,H85b), C93(H93a,H93b), C131(H13r,H13s), C82(H82a,H82b),
 C143(H14n,H14o), C8(H8a,H8b), C147(H14p,H14q), C87(H87a,H87b), C90(H90a,H90b),
 C22(H22a,H22b), C86(H86a,H86b), C83(H83a,H83b), C74(H74a,H74b), C122(H12v,
 H12w), C91(H91a,H91b), C71B(H71c,H71d), C151(H15e,H15f), C78(H78a,H78b),
 C102(H10n,H10o), C139(H0aa,Hc), C23(H23a,H23b), C63(H63a,H63b), C63(H63c,H63d),
  C36(H36a,H36b), C70B(H70c,H70d), C49(H49a,H49b), C135(H13t,H13u), C1a(H13v,
 H13w), C94(H94a,H94b), C51(H51a,H51b), C50(H50a,H50b), C103(H10v,H10w),
 C95(H95a,H95b)
7.c Aromatic/amide H refined with riding coordinates:
 N2(H2), N1(H1), N5(H5), N6(H6a)
7.d Idealised Me refined with riding coordinates:
 C158(H15m,H15n,H15o), C116(H11i,H11j,H11k), C156(H15j,H15k,H15l), C132(H13d,
 H13e,H13f), C136(H13g,H13h,H13i), C128(H12h,H12i,H12j), C13(H13a,H13b,H13c),
 C68(H68a,H68b,H68c), C64A(H64a,H64b,H64c), C76(H76a,H76b,H76c), C124(H12s,H12t,
 H12u), C14(H14a,H14b,H14c), C112(H11t,H11u,H11v), C40(H40a,H40b,H40c),
 C154(H15p,H15q,H15r), C108(H10i,H10j,H10k), C160(H16c,H16d,H16e), C88(H88a,
 H88b,H88c), C80(H80a,H80b,H80c), C144(H14r,H14s,H14t), C41(H41a,H41b,H41c),
 C162(H16f,H16g,H16h), C120(H12x,H12y,Hb), C60(H60a,H60b,H60c), C12(H12a,H12b,
 H12c), C26(H26a,H26b,H26c), C152(H15g,H15h,H15i), C27(H27a,H27b,H27c),
 C28(H28a,H28b,H28c), C64B(H64d,H64e,H64f), C42(H42a,H42b,H42c), C92(H92a,H92b,
 H92c), C84(H84a,H84b,H84c), C1b(H13x,H13y,Hd), C104(H10p,H10q,H10r), C100(H10s,
 H10t,H10u), C55(H55a,H55b,H55c), C54(H54a,H54b,H54c), C56(H56a,H56b,H56c),
 C148(H14u,H14v,H14w), C72B(H72a,H72b,H72c), C96(H96a,H96b,H96c), C72A(H72d,
 H72e,H72f), C140(H14x,H14y,He)
;

loop_
_space_group_symop_operation_xyz
'x, y, z'
'-x, y+1/2, -z'

loop_
_atom_site_label
_atom_site_type_symbol
_atom_site_fract_x
_atom_site_fract_y
_atom_site_fract_z
_atom_site_U_iso_or_equiv
_atom_site_adp_type
_atom_site_occupancy
_atom_site_site_symmetry_order
_atom_site_calc_flag
_atom_site_refinement_flags_posn
_atom_site_refinement_flags_adp
_atom_site_refinement_flags_occupancy
_atom_site_disorder_assembly
_atom_site_disorder_group
Mo1 Mo 0.08946(5) -0.20018(17) 0.70680(5) 0.0320(3) Uani 1 1 d . . . . .
Mo3 Mo 0.14957(6) -0.46112(17) 0.84115(5) 0.0368(3) Uani 1 1 d . . . . .
Mo2 Mo 0.05209(5) -0.33205(17) 0.77804(5) 0.0354(3) Uani 1 1 d . . . . .
Mo7 Mo 0.23451(6) -0.19309(17) 1.17014(5) 0.0382(3) Uani 1 1 d . . . . .
Mo9 Mo 0.25831(6) -0.45169(18) 1.30538(5) 0.0415(4) Uani 1 1 d . . . . .
Mo4 Mo 0.28613(6) -0.45004(17) 0.83403(5) 0.0390(3) Uani 1 1 d . . . . .
Mo6 Mo 0.22561(6) -0.18734(17) 0.70036(5) 0.0347(3) Uani 1 1 d . . . . .
Mo10 Mo 0.40005(6) -0.46110(19) 1.31482(6) 0.0478(4) Uani 1 1 d . . . . .
Mo8 Mo 0.17672(6) -0.31687(17) 1.23382(5) 0.0385(4) Uani 1 1 d . . . . .
Mo12 Mo 0.37581(6) -0.20120(18) 1.18007(6) 0.0481(4) Uani 1 1 d . . . . .
Mn1 Mn 0.18805(10) -0.3243(2) 0.77093(8) 0.0246(5) Uani 1 1 d . . . . .
Mo5 Mo 0.32393(6) -0.31475(17) 0.76355(5) 0.0399(4) Uani 1 1 d . . . . .
Mo11 Mo 0.45814(6) -0.33495(19) 1.25176(6) 0.0539(5) Uani 1 1 d . . . . .
Mn2 Mn 0.31728(10) -0.3261(2) 1.24284(9) 0.0297(6) Uani 1 1 d . . . . .
O2 O 0.1982(4) -0.4583(8) 0.7856(4) 0.031(2) Uani 1 1 d . . . . .
O4 O 0.1780(4) -0.1929(8) 0.7544(3) 0.030(2) Uani 1 1 d . . . . .
O19 O 0.0806(5) -0.0844(9) 0.7008(4) 0.040(3) Uani 1 1 d . . . . .
O3 O 0.2299(4) -0.3366(7) 0.7255(4) 0.028(2) Uani 1 1 d . U . . .
O1 O 0.1162(5) -0.3454(9) 0.7340(4) 0.033(3) Uani 1 1 d . . . . .
O32 O 0.3173(5) -0.4588(9) 1.2590(4) 0.038(3) Uani 1 1 d . . . . .
O5 O 0.1464(4) -0.3093(7) 0.8158(4) 0.029(2) Uani 1 1 d . . . . .
O34 O 0.3159(5) -0.1933(10) 1.2260(4) 0.043(3) Uani 1 1 d . . . . .
O6 O 0.2593(5) -0.3008(9) 0.8075(4) 0.038(3) Uani 1 1 d . . . . .
O35 O 0.2686(5) -0.3025(9) 1.2804(4) 0.042(3) Uani 1 1 d . . . . .
O31 O 0.2470(5) -0.3425(8) 1.1975(4) 0.037(3) Uani 1 1 d . . . . .
O16 O 0.2942(5) -0.5649(10) 0.8380(5) 0.048(4) Uani 1 1 d . . . . .
O15 O 0.1531(5) -0.5756(9) 0.8430(4) 0.042(3) Uani 1 1 d . . . . .
O24 O 0.2214(6) -0.0705(9) 0.6980(5) 0.046(3) Uani 1 1 d . . . . .
O36 O 0.3883(5) -0.3121(10) 1.2886(5) 0.048(3) Uani 1 1 d . . . . .
O23 O 0.3794(5) -0.2814(10) 0.8014(5) 0.052(4) Uani 1 1 d . . . . .
O8 O 0.0860(6) -0.4490(10) 0.7967(4) 0.049(3) Uani 1 1 d . . . . .
O20 O 0.0221(5) -0.2989(10) 0.8173(5) 0.049(4) Uani 1 1 d . . . . .
O14 O -0.0031(5) -0.3678(8) 0.7397(4) 0.040(3) Uani 1 1 d . . . . .
O44 O 0.1216(5) -0.3480(9) 1.1932(5) 0.042(3) Uani 1 1 d . U . . .
O17 O 0.3529(6) -0.3467(9) 0.7239(5) 0.051(4) Uani 1 1 d . . . . .
O54 O 0.3798(6) -0.0883(12) 1.1768(6) 0.068(5) Uani 1 1 d . . . . .
O10 O 0.3095(5) -0.4353(10) 0.7825(4) 0.040(3) Uani 1 1 d . U . . .
O37 O 0.1983(5) -0.2021(10) 1.2158(4) 0.045(3) Uani 1 1 d . . . . .
O7 O 0.0649(6) -0.2143(9) 0.7581(4) 0.042(3) Uani 1 1 d . . . . .
O13 O 0.0334(5) -0.2461(9) 0.6724(4) 0.036(3) Uani 1 1 d . . . . .
O11 O 0.2899(5) -0.1981(9) 0.7456(4) 0.038(3) Uani 1 1 d . . . . .
O18 O 0.2532(5) -0.2184(10) 0.6590(4) 0.046(3) Uani 1 1 d . . . . .
O22 O 0.3421(5) -0.4062(11) 0.8688(5) 0.053(4) Uani 1 1 d . . . . .
O43 O 0.1816(5) -0.2265(9) 1.1291(5) 0.044(3) Uani 1 1 d . . . . .
O48 O 0.4110(6) -0.2434(10) 1.1454(5) 0.055(4) Uani 1 1 d . . . . .
O38 O 0.2039(5) -0.4357(9) 1.2543(4) 0.037(3) Uani 1 1 d . . . . .
O21 O 0.1212(6) -0.4303(10) 0.8814(5) 0.053(4) Uani 1 1 d . . . . .
O51 O 0.2220(7) -0.4094(12) 1.3401(5) 0.059(4) Uani 1 1 d . . . . .
N2 N 0.2176(7) -0.0960(11) 0.8589(5) 0.045(4) Uani 1 1 d . U . . .
H2 H 0.2053 -0.0453 0.8477 0.054 Uiso 1 1 calc R . . . .
O9 O 0.2282(6) -0.4268(9) 0.8631(4) 0.041(3) Uani 1 1 d . . . . .
O41 O 0.4315(5) -0.2187(9) 1.2314(5) 0.047(4) Uani 1 1 d . . . . .
O12 O 0.1475(6) -0.2244(8) 0.6775(4) 0.040(3) Uani 1 1 d . . . . .
O33 O 0.3657(4) -0.3501(9) 1.2047(4) 0.037(3) Uani 1 1 d . U . . .
O40 O 0.4366(5) -0.4511(11) 1.2696(5) 0.054(4) Uani 1 1 d . . . . .
O49 O 0.2348(6) -0.0769(11) 1.1668(5) 0.052(4) Uani 1 1 d . . . . .
O46 O 0.3991(6) -0.5765(11) 1.3185(5) 0.054(4) Uani 1 1 d . . . . .
C4 C 0.1685(8) -0.4732(12) 0.7099(6) 0.036(4) Uani 1 1 d . U . . .
O50 O 0.1451(6) -0.2798(11) 1.2709(5) 0.059(4) Uani 1 1 d . . . . .
N1 N 0.1558(7) -0.5492(11) 0.6804(5) 0.040(4) Uani 1 1 d . . . . .
H1 H 0.1639 -0.6029 0.6899 0.048 Uiso 1 1 calc R . . . .
O53 O 0.5123(6) -0.3032(13) 1.2915(5) 0.068(5) Uani 1 1 d . . . . .
O39 O 0.3358(6) -0.4244(10) 1.3366(5) 0.050(4) Uani 1 1 d . . . . .
O52 O 0.4511(6) -0.4283(13) 1.3558(5) 0.068(5) Uani 1 1 d . . . . .
C18 C 0.2082(9) -0.1736(12) 0.8306(6) 0.041(4) Uani 1 1 d . . . . .
O25 O 0.1232(6) -0.4652(10) 0.6200(5) 0.055(4) Uani 1 1 d . . . . .
N5 N 0.2924(8) -0.5529(12) 1.1555(6) 0.051(4) Uani 1 1 d . U . . .
H5 H 0.2889 -0.6043 1.1667 0.061 Uiso 1 1 calc R . . . .
O42 O 0.3000(6) -0.2283(8) 1.1495(5) 0.046(3) Uani 1 1 d . . . . .
O47 O 0.4906(6) -0.3708(12) 1.2154(6) 0.065(5) Uani 1 1 d . U . . .
C44 C 0.2823(8) -0.2273(15) 1.3081(7) 0.047(5) Uani 1 1 d . . . . .
H44A H 0.2882 -0.2488 1.3363 0.057 Uiso 1 1 calc R . . . .
H44B H 0.2503 -0.1857 1.3029 0.057 Uiso 1 1 calc R . . . .
O45 O 0.2532(6) -0.5660(11) 1.3086(5) 0.056(4) Uani 1 1 d . . . . .
N6 N 0.3439(12) -0.094(2) 1.3302(10) 0.102(7) Uani 1 1 d . U . . .
H6A H 0.3378 -0.0431 1.3176 0.123 Uiso 1 1 calc R . . . .
C1 C 0.1117(7) -0.4233(14) 0.7075(6) 0.039(4) Uani 1 1 d . . . . .
H1A H 0.0964 -0.4043 0.6791 0.046 Uiso 1 1 calc R . . . .
H1B H 0.0849 -0.4653 0.7148 0.046 Uiso 1 1 calc R . . . .
C3 C 0.1884(8) -0.5185(15) 0.7516(6) 0.045(5) Uani 1 1 d . . . . .
H3A H 0.1599 -0.5624 0.7549 0.053 Uiso 1 1 calc R . . . .
H3B H 0.2233 -0.5512 0.7520 0.053 Uiso 1 1 calc R . . . .
C17 C 0.2654(7) -0.2236(13) 0.8350(6) 0.039(4) Uani 1 1 d . . . . .
H17A H 0.2933 -0.1823 0.8286 0.047 Uiso 1 1 calc R . . . .
H17B H 0.2792 -0.2437 0.8633 0.047 Uiso 1 1 calc R . . . .
C2 C 0.2147(7) -0.4127(13) 0.6980(6) 0.034(4) Uani 1 1 d . . . . .
H2A H 0.2485 -0.4488 0.6987 0.041 Uiso 1 1 calc R . . . .
H2B H 0.2006 -0.3908 0.6699 0.041 Uiso 1 1 calc R . . . .
C155 C 0.1587(10) 0.1822(15) 0.7088(7) 0.055(5) Uani 1 1 d . . . . .
C33 C 0.2911(12) -0.5549(18) 1.1143(8) 0.064(5) Uani 1 1 d . U . . .
C15 C 0.1863(8) -0.1298(12) 0.7880(6) 0.037(4) Uani 1 1 d . . . . .
H15A H 0.1505 -0.0997 0.7875 0.045 Uiso 1 1 calc R . . . .
H15B H 0.2134 -0.0841 0.7841 0.045 Uiso 1 1 calc R . . . .
N14 N 0.4092(8) -0.0727(16) 0.6891(7) 0.070(5) Uani 1 1 d . U . . .
C31 C 0.3540(8) -0.4249(15) 1.1787(6) 0.043(5) Uani 1 1 d . . . . .
H31A H 0.3860 -0.4663 1.1854 0.051 Uiso 1 1 calc R . . . .
H31B H 0.3497 -0.4054 1.1503 0.051 Uiso 1 1 calc R . . . .
C157 C 0.2099(10) 0.1708(17) 0.8199(7) 0.057(6) Uani 1 1 d . . . . .
C46 C 0.3364(9) -0.1758(14) 1.3033(7) 0.049(5) Uani 1 1 d . . . . .
C32 C 0.2989(9) -0.4757(14) 1.1826(7) 0.047(5) Uani 1 1 d . . . . .
C29 C 0.2450(8) -0.4214(12) 1.1716(6) 0.038(4) Uani 1 1 d . . . . .
H29A H 0.2383 -0.4025 1.1429 0.045 Uiso 1 1 calc R . . . .
H29B H 0.2133 -0.4593 1.1743 0.045 Uiso 1 1 calc R . . . .
C30 C 0.3097(10) -0.5229(12) 1.2270(7) 0.049(5) Uani 1 1 d . . . . .
H30A H 0.2774 -0.5612 1.2280 0.059 Uiso 1 1 calc R . . . .
H30B H 0.3432 -0.5610 1.2311 0.059 Uiso 1 1 calc R . . . .
C5 C 0.1320(8) -0.5399(13) 0.6387(7) 0.043(5) Uani 1 1 d . . . . .
O26 O 0.2588(8) -0.1591(10) 0.9206(4) 0.059(4) Uani 1 1 d . U . . .
N12 N -0.0700(7) -0.0764(14) 0.7503(6) 0.058(5) Uani 1 1 d . U . . .
N16 N 0.1740(11) 0.2527(15) 0.7070(8) 0.075(6) Uani 1 1 d . . . . .
O55 O 0.2959(8) -0.4898(12) 1.0940(5) 0.069(5) Uani 1 1 d . U . . .
N9 N 0.0474(8) -0.0706(14) 1.1653(6) 0.058(5) Uani 1 1 d . U . . .
O27 O 0.0103(8) -0.5707(14) 0.6031(5) 0.071(5) Uani 1 1 d . . . . .
N17 N 0.1885(13) 0.0979(15) 0.8206(8) 0.085(8) Uani 1 1 d . . . . .
C121 C 0.0572(10) -0.1973(18) 0.5814(7) 0.057(5) Uani 1 1 d . U . . .
H12D H 0.0787 -0.1771 0.6084 0.069 Uiso 1 1 calc R . . . .
H12E H 0.0424 -0.2567 0.5855 0.069 Uiso 1 1 calc R . . . .
O28 O -0.0002(8) -0.5486(13) 0.5344(6) 0.071(5) Uani 1 1 d . . . . .
C19 C 0.2425(10) -0.0914(15) 0.8998(7) 0.052(4) Uani 1 1 d . U . . .
N13 N 0.0988(9) -0.2107(15) 0.5558(5) 0.062(5) Uani 1 1 d . U . . .
C62 C 0.0517(12) 0.042(2) 1.1086(9) 0.074(7) Uani 1 1 d . U . . .
H62A H 0.0615 -0.0060 1.0919 0.089 Uiso 1 1 calc R . . . .
H62B H 0.0871 0.0675 1.1250 0.089 Uiso 1 1 calc R . . . .
C109 C -0.0099(10) -0.0700(18) 0.7782(8) 0.065(6) Uani 1 1 d . U . . .
H10A H -0.0003 -0.1275 0.7921 0.078 Uiso 1 1 calc R . . . .
H10B H 0.0168 -0.0593 0.7611 0.078 Uiso 1 1 calc R . . . .
C20 C 0.2526(12) 0.0002(17) 0.9164(9) 0.072(5) Uani 1 1 d . U . . .
H20 H 0.2183 0.0366 0.9056 0.086 Uiso 1 1 calc R . . . .
O58 O 0.1889(11) -0.6449(18) 1.0423(10) 0.129(8) Uani 1 1 d D U . . .
N11 N 0.4376(13) -0.577(2) 0.7817(10) 0.107(7) Uani 1 1 d . U . . .
C105 C -0.1120(10) -0.0836(17) 0.7742(8) 0.063(6) Uani 1 1 d . U . . .
H10C H -0.1494 -0.0850 0.7554 0.076 Uiso 1 1 calc R . . . .
H10D H -0.1101 -0.0296 0.7910 0.076 Uiso 1 1 calc R . . . .
C58 C 0.0091(14) -0.193(3) 1.1092(10) 0.096(9) Uani 1 1 d . U . . .
H58A H -0.0188 -0.2126 1.1241 0.115 Uiso 1 1 calc R . . . .
H58B H -0.0087 -0.1472 1.0895 0.115 Uiso 1 1 calc R . . . .
N18 N 0.2985(15) 0.2541(15) 1.1929(8) 0.093(9) Uani 1 1 d . . . . .
C113 C -0.0846(10) 0.0137(17) 0.7230(7) 0.058(6) Uani 1 1 d . U . . .
H11A H -0.1212 0.0054 0.7036 0.070 Uiso 1 1 calc R . . . .
H11B H -0.0887 0.0631 0.7412 0.070 Uiso 1 1 calc R . . . .
C57 C 0.0621(9) -0.1487(15) 1.1415(7) 0.054(5) Uani 1 1 d . U . . .
H57A H 0.0801 -0.1949 1.1609 0.065 Uiso 1 1 calc R . . . .
H57B H 0.0898 -0.1287 1.1265 0.065 Uiso 1 1 calc R . . . .
C6 C 0.1192(12) -0.6266(14) 0.6154(7) 0.059(6) Uani 1 1 d . . . . .
H6 H 0.1018 -0.6687 0.6316 0.071 Uiso 1 1 calc R . . . .
N10 N 0.2281(12) -0.3247(19) 1.0053(8) 0.092(6) Uani 1 1 d . U . . .
C158 C 0.2327(11) 0.2594(13) 0.8178(8) 0.061(6) Uani 1 1 d . . . . .
H15M H 0.2281 0.2766 0.7894 0.092 Uiso 1 1 calc R . . . .
H15N H 0.2725 0.2596 0.8315 0.092 Uiso 1 1 calc R . . . .
H15O H 0.2129 0.3016 0.8313 0.092 Uiso 1 1 calc R . . . .
C110 C -0.0031(10) 0.0043(16) 0.8106(8) 0.060(6) Uani 1 1 d . U . . .
H11C H -0.0273 -0.0083 0.8294 0.072 Uiso 1 1 calc R . . . .
H11D H -0.0148 0.0618 0.7972 0.072 Uiso 1 1 calc R . . . .
C137 C 0.4217(11) 0.0040(19) 0.6611(8) 0.070(6) Uani 1 1 d . U . . .
H13Z H 0.4396 0.0534 0.6786 0.084 Uiso 1 1 calc R . . . .
H H 0.4489 -0.0181 0.6462 0.084 Uiso 1 1 calc R . . . .
C114 C -0.0413(11) 0.042(2) 0.6985(8) 0.071(7) Uani 1 1 d . U . . .
H11E H -0.0060 0.0594 0.7176 0.085 Uiso 1 1 calc R . . . .
H11F H -0.0333 -0.0092 0.6825 0.085 Uiso 1 1 calc R . . . .
C11 C -0.0411(10) -0.525(2) 0.6066(9) 0.071(8) Uani 1 1 d . . . . .
N3 N 0.0805(10) -0.6140(14) 0.5749(5) 0.059(5) Uani 1 1 d . . . . .
C97 C 0.3819(17) -0.586(3) 0.7536(12) 0.117(13) Uani 1 1 d D U . . .
H97A H 0.3738 -0.5293 0.7387 0.140 Uiso 1 1 calc R . . . .
H97B H 0.3544 -0.5917 0.7705 0.140 Uiso 1 1 calc R . . . .
C34 C 0.2942(16) -0.6517(19) 1.0974(10) 0.092(6) Uani 1 1 d . U . . .
H34 H 0.2679 -0.6898 1.1082 0.111 Uiso 1 1 calc R . . . .
C45 C 0.3888(9) -0.2317(16) 1.3123(9) 0.066(7) Uani 1 1 d . . . . .
H45A H 0.4200 -0.1941 1.3084 0.079 Uiso 1 1 calc R . . . .
H45B H 0.3971 -0.2484 1.3413 0.079 Uiso 1 1 calc R . . . .
C117 C -0.0676(8) -0.1569(16) 0.7217(8) 0.058(6) Uani 1 1 d . U . . .
H11G H -0.0507 -0.2075 0.7388 0.069 Uiso 1 1 calc R . . . .
H11H H -0.0420 -0.1411 0.7043 0.069 Uiso 1 1 calc R . . . .
N7 N 0.2857(12) -0.6686(12) 1.0561(8) 0.095(7) Uani 1 1 d D U . . .
C61 C 0.0183(10) 0.0035(15) 1.1375(7) 0.055(6) Uani 1 1 d . U . . .
H61A H 0.0094 0.0520 1.1546 0.066 Uiso 1 1 calc R . . . .
H61B H -0.0176 -0.0196 1.1211 0.066 Uiso 1 1 calc R . . . .
C116 C -0.0166(13) 0.150(2) 0.6499(10) 0.090(9) Uani 1 1 d . U . . .
H11I H 0.0157 0.1715 0.6704 0.135 Uiso 1 1 calc R . . . .
H11J H -0.0319 0.1982 0.6313 0.135 Uiso 1 1 calc R . . . .
H11K H -0.0049 0.1012 0.6347 0.135 Uiso 1 1 calc R . . . .
C16 C 0.1606(8) -0.2338(12) 0.8424(6) 0.036(4) Uani 1 1 d . . . . .
H16A H 0.1738 -0.2548 0.8706 0.044 Uiso 1 1 calc R . . . .
H16B H 0.1268 -0.1974 0.8409 0.044 Uiso 1 1 calc R . . . .
C73 C 0.1874(12) -0.301(2) 0.9682(8) 0.074(7) Uani 1 1 d . U . . .
H73A H 0.1696 -0.3558 0.9552 0.089 Uiso 1 1 calc R . . . .
H73B H 0.2071 -0.2728 0.9493 0.089 Uiso 1 1 calc R . . . .
C156 C 0.1416(12) 0.0878(15) 0.7136(9) 0.069(7) Uani 1 1 d . . . . .
H15J H 0.1275 0.0613 0.6868 0.104 Uiso 1 1 calc R . . . .
H15K H 0.1123 0.0865 0.7287 0.104 Uiso 1 1 calc R . . . .
H15L H 0.1740 0.0541 0.7285 0.104 Uiso 1 1 calc R . . . .
C132 C 0.2719(11) -0.425(2) 0.5596(10) 0.094(10) Uani 1 1 d . U . . .
H13D H 0.2517 -0.4578 0.5358 0.141 Uiso 1 1 calc R . . . .
H13E H 0.2924 -0.4661 0.5800 0.141 Uiso 1 1 calc R . . . .
H13F H 0.2982 -0.3838 0.5516 0.141 Uiso 1 1 calc R . . . .
O30 O 0.1791(13) -0.014(2) 0.9678(9) 0.133(8) Uani 1 1 d D U . . .
N4 N 0.2672(13) 0.0066(19) 0.9607(9) 0.101(7) Uani 1 1 d D U . . .
C150 C 0.4206(14) -0.198(3) 0.6384(11) 0.098(10) Uani 1 1 d . U . . .
H15C H 0.4223 -0.1581 0.6154 0.117 Uiso 1 1 calc R . . . .
H15D H 0.4591 -0.2084 0.6546 0.117 Uiso 1 1 calc R . . . .
C21 C 0.3028(13) 0.046(2) 0.9045(9) 0.089(8) Uani 1 1 d . U . . .
H21A H 0.2958 0.1098 0.8994 0.107 Uiso 1 1 calc R . . . .
H21B H 0.3108 0.0180 0.8800 0.107 Uiso 1 1 calc R . . . .
C136 C -0.033(2) -0.332(5) 0.4480(19) 0.084(17) Uani 0.5 1 d D U P A 2
H13G H -0.0614 -0.3340 0.4637 0.126 Uiso 0.5 1 calc R . P A 2
H13H H -0.0473 -0.3596 0.4215 0.126 Uiso 0.5 1 calc R . P A 2
H13I H -0.0226 -0.2705 0.4444 0.126 Uiso 0.5 1 calc R . P A 2
C129 C 0.1436(10) -0.2753(16) 0.5771(7) 0.056(6) Uani 1 1 d . U . . .
H12F H 0.1251 -0.3306 0.5827 0.067 Uiso 1 1 calc R . . . .
H12G H 0.1627 -0.2495 0.6036 0.067 Uiso 1 1 calc R . . . .
C106 C -0.1062(12) -0.168(2) 0.8031(9) 0.077(8) Uani 1 1 d . U . . .
H10E H -0.0680 -0.1703 0.8209 0.093 Uiso 1 1 calc R . . . .
H10F H -0.1127 -0.2226 0.7867 0.093 Uiso 1 1 calc R . . . .
C145 C 0.4662(14) -0.095(2) 0.7212(10) 0.091(8) Uani 1 1 d . U . . .
H14D H 0.4941 -0.1126 0.7060 0.109 Uiso 1 1 calc R . . . .
H14E H 0.4799 -0.0401 0.7362 0.109 Uiso 1 1 calc R . . . .
C149 C 0.3837(11) -0.1553(18) 0.6654(8) 0.065(7) Uani 1 1 d . U . . .
H14F H 0.3470 -0.1393 0.6478 0.078 Uiso 1 1 calc R . . . .
H14G H 0.3772 -0.2005 0.6850 0.078 Uiso 1 1 calc R . . . .
N19 N 0.3266(17) -0.910(2) 1.2937(12) 0.127(12) Uani 1 1 d D U . . .
C133 C 0.0714(13) -0.241(2) 0.5133(8) 0.073(7) Uani 1 1 d . U . . .
H13J H 0.1006 -0.2524 0.4984 0.088 Uiso 1 1 calc R . . . .
H13K H 0.0472 -0.1927 0.4991 0.088 Uiso 1 1 calc R . . . .
C128 C 0.2116(14) 0.073(2) 0.6156(10) 0.089(9) Uani 1 1 d . U . . .
H12H H 0.2313 0.1231 0.6069 0.134 Uiso 1 1 calc R . . . .
H12I H 0.2378 0.0380 0.6358 0.134 Uiso 1 1 calc R . . . .
H12J H 0.1817 0.0954 0.6275 0.134 Uiso 1 1 calc R . . . .
C141 C 0.3656(13) -0.036(2) 0.7103(10) 0.081(8) Uani 1 1 d D U . . .
H14H H 0.3562 -0.0839 0.7272 0.097 Uiso 1 1 calc R . . . .
H14I H 0.3314 -0.0237 0.6888 0.097 Uiso 1 1 calc R . . . .
C159 C 0.3118(14) 0.1797(17) 1.1927(11) 0.092(10) Uani 1 1 d . . . . .
C125 C 0.1260(11) -0.1177(18) 0.5494(8) 0.065(6) Uani 1 1 d . U . . .
H12K H 0.1538 -0.1275 0.5330 0.078 Uiso 1 1 calc R . . . .
H12L H 0.0964 -0.0789 0.5335 0.078 Uiso 1 1 calc R . . . .
C118 C -0.1239(14) -0.190(3) 0.6933(10) 0.099(10) Uani 1 1 d . U . . .
H11L H -0.1522 -0.1954 0.7095 0.119 Uiso 1 1 calc R . . . .
H11M H -0.1374 -0.1442 0.6721 0.119 Uiso 1 1 calc R . . . .
C79 C 0.1400(14) -0.446(2) 1.0719(10) 0.090(9) Uani 1 1 d . U . . .
H79A H 0.1277 -0.3940 1.0850 0.108 Uiso 1 1 calc R . . . .
H79B H 0.1737 -0.4712 1.0905 0.108 Uiso 1 1 calc R . . . .
C127 C 0.1861(16) 0.014(2) 0.5786(11) 0.100(11) Uani 1 1 d . U . . .
H12M H 0.2165 -0.0048 0.5659 0.120 Uiso 1 1 calc R . . . .
H12N H 0.1599 0.0509 0.5584 0.120 Uiso 1 1 calc R . . . .
C35 C 0.3534(15) -0.694(3) 1.1102(10) 0.098(7) Uani 1 1 d . U . . .
H35A H 0.3749 -0.6672 1.1357 0.118 Uiso 1 1 calc R . . . .
H35B H 0.3502 -0.7587 1.1147 0.118 Uiso 1 1 calc R . . . .
C43 C 0.3252(10) -0.1321(15) 1.2611(9) 0.065(7) Uani 1 1 d . . . . .
H43A H 0.2919 -0.0936 1.2580 0.078 Uiso 1 1 calc R . . . .
H43B H 0.3573 -0.0934 1.2602 0.078 Uiso 1 1 calc R . . . .
C75 C 0.1010(15) -0.205(3) 0.9281(11) 0.104(11) Uani 1 1 d . U . . .
H75A H 0.1244 -0.1716 0.9133 0.125 Uiso 1 1 calc R . . . .
H75B H 0.0864 -0.2592 0.9124 0.125 Uiso 1 1 calc R . . . .
C66 C 0.1049(14) 0.048(3) 1.2189(11) 0.107(11) Uani 1 1 d D U . . .
H66A H 0.0784 0.0411 1.2365 0.129 Uiso 1 1 calc R . . . .
H66B H 0.0931 0.0996 1.2010 0.129 Uiso 1 1 calc R . . . .
C13 C -0.0382(15) -0.421(2) 0.5962(11) 0.093(10) Uani 1 1 d . . . . .
H13A H -0.0063 -0.3934 0.6152 0.140 Uiso 1 1 calc R . . . .
H13B H -0.0727 -0.3914 0.5986 0.140 Uiso 1 1 calc R . . . .
H13C H -0.0337 -0.4137 0.5684 0.140 Uiso 1 1 calc R . . . .
C10 C 0.0266(15) -0.573(2) 0.5689(10) 0.079(9) Uani 1 1 d . . . . .
C9 C 0.1098(13) -0.626(2) 0.5433(9) 0.078(8) Uani 1 1 d . . . . .
H9A H 0.0902 -0.6688 0.5229 0.094 Uiso 1 1 calc R . . . .
H9B H 0.1127 -0.5685 0.5295 0.094 Uiso 1 1 calc R . . . .
C7 C 0.1651(13) -0.6740(19) 0.6015(9) 0.078(8) Uani 1 1 d . . . . .
H7A H 0.2017 -0.6553 0.6185 0.094 Uiso 1 1 calc R . . . .
H7B H 0.1614 -0.7387 0.6051 0.094 Uiso 1 1 calc R . . . .
C115 C -0.0621(12) 0.1160(19) 0.6712(8) 0.069(7) Uani 1 1 d . U . . .
H11N H -0.0735 0.1650 0.6869 0.082 Uiso 1 1 calc R . . . .
H11O H -0.0953 0.0967 0.6504 0.082 Uiso 1 1 calc R . . . .
C142 C 0.3770(17) 0.049(3) 0.7377(13) 0.137(15) Uani 1 1 d D U . . .
H14J H 0.3902 0.0978 0.7226 0.164 Uiso 1 1 calc R . . . .
H14K H 0.4069 0.0365 0.7622 0.164 Uiso 1 1 calc R . . . .
C111 C 0.0601(12) 0.010(2) 0.8352(9) 0.080(8) Uani 1 1 d . U . . .
H11P H 0.0721 -0.0491 0.8468 0.096 Uiso 1 1 calc R . . . .
H11Q H 0.0836 0.0257 0.8164 0.096 Uiso 1 1 calc R . . . .
C71A C -0.0143(18) -0.177(4) 1.2501(14) 0.061(7) Uani 0.5 1 d D U P B 1
H71A H -0.0284 -0.1216 1.2599 0.074 Uiso 0.5 1 calc R . P B 1
H71B H 0.0022 -0.2130 1.2744 0.074 Uiso 0.5 1 calc R . P B 1
C119 C -0.1186(14) -0.278(2) 0.6728(10) 0.088(9) Uani 1 1 d . U . . .
H11R H -0.0872 -0.2731 0.6593 0.106 Uiso 1 1 calc R . . . .
H11S H -0.1086 -0.3236 0.6941 0.106 Uiso 1 1 calc R . . . .
C65 C 0.1030(11) -0.038(2) 1.1923(8) 0.067(7) Uani 1 1 d . U . . .
H65A H 0.1288 -0.0277 1.1744 0.081 Uiso 1 1 calc R . . . .
H65B H 0.1188 -0.0866 1.2108 0.081 Uiso 1 1 calc R . . . .
C70A C 0.0340(18) -0.151(4) 1.2297(13) 0.068(8) Uani 0.5 1 d D U P B 1
H70A H 0.0634 -0.1177 1.2490 0.082 Uiso 0.5 1 calc R . P B 1
H70B H 0.0509 -0.2044 1.2207 0.082 Uiso 0.5 1 calc R . P B 1
C69 C 0.0069(13) -0.091(2) 1.1925(9) 0.086(8) Uani 1 1 d D U . . .
H69A H -0.0264 -0.1220 1.1760 0.104 Uiso 0.5 1 calc R . P B 1
H69B H -0.0057 -0.0352 1.2023 0.104 Uiso 0.5 1 calc R . P B 1
H69C H -0.0315 -0.0929 1.1751 0.104 Uiso 0.5 1 calc R . P B 2
H69D H 0.0087 -0.0422 1.2120 0.104 Uiso 0.5 1 calc R . P B 2
C68 C 0.1727(16) -0.005(2) 1.2803(10) 0.116(13) Uani 1 1 d D U . . .
H68A H 0.1452 0.0065 1.2963 0.173 Uiso 1 1 calc R . . . .
H68B H 0.2104 0.0001 1.2978 0.173 Uiso 1 1 calc R . . . .
H68C H 0.1671 -0.0645 1.2687 0.173 Uiso 1 1 calc R . . . .
C126 C 0.1545(15) -0.069(2) 0.5882(9) 0.084(8) Uani 1 1 d . U . . .
H12O H 0.1813 -0.1099 0.6058 0.101 Uiso 1 1 calc R . . . .
H12P H 0.1262 -0.0515 0.6030 0.101 Uiso 1 1 calc R . . . .
C64A C 0.038(3) 0.144(4) 1.0391(14) 0.083(17) Uani 0.5 1 d D U P C 1
H64A H 0.0764 0.1662 1.0464 0.125 Uiso 0.5 1 calc R . P C 1
H64B H 0.0134 0.1906 1.0244 0.125 Uiso 0.5 1 calc R . P C 1
H64C H 0.0359 0.0919 1.0218 0.125 Uiso 0.5 1 calc R . P C 1
O57 O 0.2306(13) -0.684(2) 0.9913(7) 0.165(10) Uani 1 1 d D U . . .
C59 C 0.0244(17) -0.270(3) 1.0867(11) 0.101(11) Uani 1 1 d . U . . .
H59A H -0.0092 -0.3052 1.0747 0.122 Uiso 1 1 calc R . . . .
H59B H 0.0516 -0.3080 1.1052 0.122 Uiso 1 1 calc R . . . .
O56 O 0.3595(14) -0.164(2) 1.3929(8) 0.137(9) Uani 1 1 d . U . . .
C138 C 0.3717(16) 0.040(3) 0.6309(11) 0.113(9) Uani 1 1 d D U . . .
H13 H 0.3455 0.0696 0.6446 0.136 Uiso 1 1 calc R . . . .
HA H 0.3518 -0.0076 0.6131 0.136 Uiso 1 1 calc R . . . .
C76 C 0.0539(18) -0.148(3) 0.9372(14) 0.132(15) Uani 1 1 d . U . . .
H76A H 0.0329 -0.1832 0.9529 0.199 Uiso 1 1 calc R . . . .
H76B H 0.0289 -0.1295 0.9116 0.199 Uiso 1 1 calc R . . . .
H76C H 0.0699 -0.0962 0.9528 0.199 Uiso 1 1 calc R . . . .
C123 C -0.0293(14) -0.122(2) 0.5969(10) 0.088(9) Uani 1 1 d . U . . .
H12Q H -0.0080 -0.0875 0.6204 0.106 Uiso 1 1 calc R . . . .
H12R H -0.0376 -0.1802 0.6072 0.106 Uiso 1 1 calc R . . . .
C89 C 0.4434(19) -0.502(3) 0.8127(13) 0.129(15) Uani 1 1 d . U . . .
H89A H 0.4365 -0.4455 0.7976 0.155 Uiso 1 1 calc R . . . .
H89B H 0.4134 -0.5092 0.8273 0.155 Uiso 1 1 calc R . . . .
C124 C -0.0853(16) -0.074(3) 0.5806(11) 0.110(12) Uani 1 1 d . U . . .
H12S H -0.0783 -0.0150 0.5706 0.165 Uiso 1 1 calc R . . . .
H12T H -0.1047 -0.0674 0.6025 0.165 Uiso 1 1 calc R . . . .
H12U H -0.1084 -0.1084 0.5585 0.165 Uiso 1 1 calc R . . . .
C146 C 0.4641(13) -0.165(3) 0.7510(10) 0.100(8) Uani 1 1 d D U . . .
H14L H 0.4559 -0.2226 0.7369 0.120 Uiso 1 1 calc R . . . .
H14M H 0.4336 -0.1520 0.7646 0.120 Uiso 1 1 calc R . . . .
C99 C 0.319(2) -0.636(3) 0.6849(13) 0.156(19) Uani 1 1 d D U . . .
H99A H 0.3087 -0.6919 0.6695 0.187 Uiso 1 1 calc R . . . .
H99B H 0.2879 -0.6220 0.6973 0.187 Uiso 1 1 calc R . . . .
O29 O 0.2525(14) 0.018(2) 1.0250(8) 0.165(9) Uani 1 1 d D U . . .
N15 N 0.1576(16) -0.304(3) 0.4409(11) 0.137(14) Uani 1 1 d . . . . .
C101 C 0.4872(18) -0.556(3) 0.7615(13) 0.123(11) Uani 1 1 d . U . . .
H10L H 0.5204 -0.5424 0.7835 0.148 Uiso 1 1 calc R . . . .
H10M H 0.4956 -0.6104 0.7479 0.148 Uiso 1 1 calc R . . . .
C67 C 0.1653(13) 0.064(3) 1.2458(11) 0.107(11) Uani 1 1 d D U . . .
H67A H 0.1936 0.0548 1.2298 0.128 Uiso 1 1 calc R . . . .
H67B H 0.1690 0.1248 1.2568 0.128 Uiso 1 1 calc R . . . .
C130 C 0.1883(15) -0.299(3) 0.5536(10) 0.095(10) Uani 1 1 d . U . . .
H13L H 0.2094 -0.2456 0.5497 0.115 Uiso 1 1 calc R . . . .
H13M H 0.1699 -0.3231 0.5265 0.115 Uiso 1 1 calc R . . . .
C107 C -0.1521(15) -0.159(3) 0.8307(11) 0.101(10) Uani 1 1 d . U . . .
H10G H -0.1454 -0.1038 0.8465 0.121 Uiso 1 1 calc R . . . .
H10H H -0.1899 -0.1559 0.8124 0.121 Uiso 1 1 calc R . . . .
C77 C 0.2065(14) -0.347(2) 1.0436(10) 0.086(9) Uani 1 1 d . U . . .
H77A H 0.1939 -0.2919 1.0545 0.104 Uiso 1 1 calc R . . . .
H77B H 0.2375 -0.3722 1.0647 0.104 Uiso 1 1 calc R . . . .
C98 C 0.3696(17) -0.662(3) 0.7215(11) 0.121(14) Uani 1 1 d D U . . .
H98A H 0.3604 -0.7171 0.7344 0.145 Uiso 1 1 calc R . . . .
H98B H 0.4033 -0.6735 0.7112 0.145 Uiso 1 1 calc R . . . .
C37 C 0.3347(16) -0.697(3) 1.0384(11) 0.107(7) Uani 1 1 d . U . . .
H37A H 0.3385 -0.6590 1.0153 0.129 Uiso 1 1 calc R . . . .
H37B H 0.3326 -0.7598 1.0302 0.129 Uiso 1 1 calc R . . . .
C134 C 0.0341(14) -0.330(3) 0.5126(8) 0.098(10) Uani 1 1 d D U . . .
H13N H 0.0571 -0.3838 0.5193 0.117 Uiso 0.5 1 calc R . P D 1
H13O H 0.0073 -0.3250 0.5300 0.117 Uiso 0.5 1 calc R . P D 1
H13P H 0.0540 -0.3694 0.5344 0.117 Uiso 0.5 1 calc R . P E 2
H13Q H -0.0015 -0.3126 0.5191 0.117 Uiso 0.5 1 calc R . P E 2
C81 C 0.2671(15) -0.408(2) 0.9970(10) 0.097(9) Uani 1 1 d D U . . .
H81A H 0.2968 -0.4178 1.0219 0.117 Uiso 1 1 calc R . . . .
H81B H 0.2437 -0.4619 0.9923 0.117 Uiso 1 1 calc R . . . .
C14 C -0.0401(14) -0.539(3) 0.6513(10) 0.103(12) Uani 1 1 d . . . . .
H14A H -0.0413 -0.6021 0.6570 0.155 Uiso 1 1 calc R . . . .
H14B H -0.0726 -0.5094 0.6576 0.155 Uiso 1 1 calc R . . . .
H14C H -0.0059 -0.5130 0.6681 0.155 Uiso 1 1 calc R . . . .
C112 C 0.0691(17) 0.076(2) 0.8685(12) 0.111(12) Uani 1 1 d . U . . .
H11T H 0.0568 0.1343 0.8573 0.167 Uiso 1 1 calc R . . . .
H11U H 0.1089 0.0781 0.8820 0.167 Uiso 1 1 calc R . . . .
H11V H 0.0477 0.0587 0.8882 0.167 Uiso 1 1 calc R . . . .
C40 C 0.1525(16) -0.604(2) 0.9462(12) 0.131(11) Uani 1 1 d D U . . .
H40A H 0.1390 -0.5821 0.9694 0.196 Uiso 1 1 calc R . . . .
H40B H 0.1210 -0.6103 0.9227 0.196 Uiso 1 1 calc R . . . .
H40C H 0.1793 -0.5613 0.9399 0.196 Uiso 1 1 calc R . . . .
C85 C 0.2717(15) -0.245(2) 1.0188(11) 0.095(8) Uani 1 1 d . U . . .
H85A H 0.2851 -0.2277 0.9947 0.114 Uiso 1 1 calc R . . . .
H85B H 0.2506 -0.1941 1.0259 0.114 Uiso 1 1 calc R . . . .
C93 C 0.4510(19) -0.671(3) 0.8033(14) 0.128(11) Uani 1 1 d . U . . .
H93A H 0.4573 -0.7160 0.7837 0.153 Uiso 1 1 calc R . . . .
H93B H 0.4848 -0.6671 0.8258 0.153 Uiso 1 1 calc R . . . .
C131 C 0.2293(14) -0.371(2) 0.5779(10) 0.082(8) Uani 1 1 d . U . . .
H13R H 0.2515 -0.3402 0.6023 0.098 Uiso 1 1 calc R . . . .
H13S H 0.2058 -0.4148 0.5877 0.098 Uiso 1 1 calc R . . . .
C82 C 0.2955(15) -0.397(2) 0.9606(10) 0.100(8) Uani 1 1 d D U . . .
H82A H 0.3210 -0.3450 0.9644 0.120 Uiso 1 1 calc R . . . .
H82B H 0.2676 -0.3912 0.9344 0.120 Uiso 1 1 calc R . . . .
C47 C 0.358(2) -0.091(3) 1.3685(14) 0.145(9) Uani 1 1 d D U . . .
C143 C 0.3224(18) 0.080(3) 0.7510(14) 0.140(17) Uani 1 1 d D U . . .
H14N H 0.3219 0.1453 0.7554 0.168 Uiso 1 1 calc R . . . .
H14O H 0.2878 0.0622 0.7313 0.168 Uiso 1 1 calc R . . . .
C154 C 0.188(2) -0.224(3) 0.3766(14) 0.15(2) Uani 1 1 d . . . . .
H15P H 0.1637 -0.2450 0.3513 0.223 Uiso 1 1 calc R . . . .
H15Q H 0.2268 -0.2415 0.3776 0.223 Uiso 1 1 calc R . . . .
H15R H 0.1861 -0.1589 0.3776 0.223 Uiso 1 1 calc R . . . .
C8 C 0.1639(18) -0.658(3) 0.5630(12) 0.124(14) Uani 1 1 d . U . . .
H8A H 0.1723 -0.7123 0.5495 0.148 Uiso 1 1 calc R . . . .
H8B H 0.1925 -0.6126 0.5612 0.148 Uiso 1 1 calc R . . . .
C147 C 0.5202(15) -0.171(3) 0.7833(12) 0.122(11) Uani 1 1 d D U . . .
H14P H 0.5210 -0.1241 0.8037 0.146 Uiso 1 1 calc R . . . .
H14Q H 0.5509 -0.1594 0.7698 0.146 Uiso 1 1 calc R . . . .
C87 C 0.3592(15) -0.177(3) 1.0516(11) 0.115(10) Uani 1 1 d D U . . .
H87A H 0.3370 -0.1217 1.0463 0.138 Uiso 1 1 calc R . . . .
H87B H 0.3828 -0.1728 1.0795 0.138 Uiso 1 1 calc R . . . .
C108 C -0.1504(17) -0.240(3) 0.8611(13) 0.124(13) Uani 1 1 d . U . . .
H10I H -0.1608 -0.2951 0.8456 0.186 Uiso 1 1 calc R . . . .
H10J H -0.1767 -0.2295 0.8781 0.186 Uiso 1 1 calc R . . . .
H10K H -0.1126 -0.2464 0.8783 0.186 Uiso 1 1 calc R . . . .
C160 C 0.3173(16) 0.0802(19) 1.1957(11) 0.100(11) Uani 1 1 d . U . . .
H16C H 0.3093 0.0546 1.1684 0.150 Uiso 1 1 calc R . . . .
H16D H 0.2907 0.0568 1.2105 0.150 Uiso 1 1 calc R . . . .
H16E H 0.3553 0.0645 1.2102 0.150 Uiso 1 1 calc R . . . .
C90 C 0.4958(17) -0.494(3) 0.8426(12) 0.115(13) Uani 1 1 d D U . . .
H90A H 0.5251 -0.4735 0.8292 0.138 Uiso 1 1 calc R . . . .
H90B H 0.5070 -0.5529 0.8547 0.138 Uiso 1 1 calc R . . . .
C22 C 0.3548(16) 0.029(4) 0.9448(12) 0.141(15) Uani 1 1 d . U . . .
H22A H 0.3716 -0.0301 0.9439 0.169 Uiso 1 1 calc R . . . .
H22B H 0.3842 0.0749 0.9466 0.169 Uiso 1 1 calc R . . . .
C88 C 0.399(2) -0.181(4) 1.0214(14) 0.167(17) Uani 1 1 d D U . . .
H88A H 0.4242 -0.2312 1.0282 0.250 Uiso 1 1 calc R . . . .
H88B H 0.4205 -0.1257 1.0236 0.250 Uiso 1 1 calc R . . . .
H88C H 0.3763 -0.1872 0.9936 0.250 Uiso 1 1 calc R . . . .
C80 C 0.0917(19) -0.519(3) 1.0623(14) 0.137(15) Uani 1 1 d . U . . .
H80A H 0.0587 -0.4937 1.0437 0.205 Uiso 1 1 calc R . . . .
H80B H 0.0821 -0.5368 1.0875 0.205 Uiso 1 1 calc R . . . .
H80C H 0.1046 -0.5706 1.0496 0.205 Uiso 1 1 calc R . . . .
C144 C 0.331(2) 0.028(4) 0.7908(15) 0.18(2) Uani 1 1 d D U . . .
H14R H 0.3305 -0.0352 0.7850 0.265 Uiso 1 1 calc R . . . .
H14S H 0.3019 0.0433 0.8045 0.265 Uiso 1 1 calc R . . . .
H14T H 0.3678 0.0441 0.8083 0.265 Uiso 1 1 calc R . . . .
C161 C 0.323(3) -0.834(2) 1.299(2) 0.19(3) Uani 1 1 d D U . . .
C86 C 0.3176(15) -0.257(2) 1.0501(11) 0.104(9) Uani 1 1 d D U . . .
H86A H 0.3364 -0.3130 1.0463 0.125 Uiso 1 1 calc R . . . .
H86B H 0.3060 -0.2605 1.0760 0.125 Uiso 1 1 calc R . . . .
C41 C 0.2036(17) -0.733(3) 0.9199(10) 0.138(12) Uani 1 1 d D U . . .
H41A H 0.2297 -0.6899 0.9129 0.207 Uiso 1 1 calc R . . . .
H41B H 0.1719 -0.7411 0.8966 0.207 Uiso 1 1 calc R . . . .
H41C H 0.2226 -0.7893 0.9273 0.207 Uiso 1 1 calc R . . . .
C83 C 0.3283(16) -0.487(2) 0.9642(12) 0.116(10) Uani 1 1 d D U . . .
H83A H 0.3344 -0.5029 0.9372 0.140 Uiso 1 1 calc R . . . .
H83B H 0.3049 -0.5345 0.9719 0.140 Uiso 1 1 calc R . . . .
C74 C 0.1363(16) -0.231(3) 0.9759(11) 0.101(11) Uani 1 1 d . U . . .
H74A H 0.1118 -0.2600 0.9912 0.121 Uiso 1 1 calc R . . . .
H74B H 0.1527 -0.1767 0.9908 0.121 Uiso 1 1 calc R . . . .
C122 C 0.0073(16) -0.136(3) 0.5694(11) 0.104(11) Uani 1 1 d . U . . .
H12V H 0.0214 -0.0775 0.5634 0.125 Uiso 1 1 calc R . . . .
H12W H -0.0162 -0.1589 0.5436 0.125 Uiso 1 1 calc R . . . .
C91 C 0.4910(17) -0.428(3) 0.8765(12) 0.128(14) Uani 1 1 d D U . . .
H91A H 0.4627 -0.4514 0.8902 0.154 Uiso 1 1 calc R . . . .
H91B H 0.4765 -0.3715 0.8635 0.154 Uiso 1 1 calc R . . . .
C162 C 0.315(2) -0.737(2) 1.2998(14) 0.133(15) Uani 1 1 d D U . . .
H16F H 0.3035 -0.7153 1.2719 0.199 Uiso 1 1 calc R . . . .
H16G H 0.3494 -0.7082 1.3139 0.199 Uiso 1 1 calc R . . . .
H16H H 0.2852 -0.7239 1.3140 0.199 Uiso 1 1 calc R . . . .
C120 C -0.169(2) -0.308(4) 0.6423(14) 0.156(18) Uani 1 1 d . U . . .
H12X H -0.2007 -0.3124 0.6550 0.233 Uiso 1 1 calc R . . . .
H12Y H -0.1618 -0.3664 0.6319 0.233 Uiso 1 1 calc R . . . .
HB H -0.1779 -0.2656 0.6198 0.233 Uiso 1 1 calc R . . . .
C71B C -0.031(2) -0.233(3) 1.2313(16) 0.061(7) Uani 0.5 1 d D U P B 2
H71C H -0.0637 -0.2445 1.2087 0.074 Uiso 0.5 1 calc R . P B 2
H71D H -0.0183 -0.2877 1.2465 0.074 Uiso 0.5 1 calc R . P B 2
C38 C 0.2309(12) -0.662(2) 1.0325(9) 0.099(7) Uani 1 1 d D U . . .
C60 C 0.0506(18) -0.232(3) 1.0527(12) 0.122(14) Uani 1 1 d . U . . .
H60A H 0.0235 -0.1930 1.0349 0.184 Uiso 1 1 calc R . . . .
H60B H 0.0607 -0.2805 1.0369 0.184 Uiso 1 1 calc R . . . .
H60C H 0.0841 -0.1975 1.0651 0.184 Uiso 1 1 calc R . . . .
C151 C 0.391(2) -0.287(3) 0.6226(14) 0.132(15) Uani 1 1 d . U . . .
H15E H 0.3516 -0.2755 0.6092 0.158 Uiso 1 1 calc R . . . .
H15F H 0.3919 -0.3269 0.6460 0.158 Uiso 1 1 calc R . . . .
C12 C -0.0924(16) -0.559(3) 0.5743(12) 0.123(15) Uani 1 1 d . . . . .
H12A H -0.0856 -0.5511 0.5472 0.184 Uiso 1 1 calc R . . . .
H12B H -0.1255 -0.5250 0.5763 0.184 Uiso 1 1 calc R . . . .
H12C H -0.0983 -0.6217 0.5790 0.184 Uiso 1 1 calc R . . . .
C78 C 0.1528(16) -0.421(2) 1.0330(11) 0.099(10) Uani 1 1 d . U . . .
H78A H 0.1196 -0.3934 1.0149 0.119 Uiso 1 1 calc R . . . .
H78B H 0.1635 -0.4736 1.0193 0.119 Uiso 1 1 calc R . . . .
C102 C 0.480(2) -0.480(4) 0.7305(17) 0.167(14) Uani 1 1 d D U . . .
H10N H 0.4580 -0.4319 0.7393 0.200 Uiso 1 1 calc R . . . .
H10O H 0.4582 -0.5018 0.7040 0.200 Uiso 1 1 calc R . . . .
C139 C 0.3990(18) 0.107(3) 0.6069(12) 0.129(12) Uani 1 1 d D U . . .
H0AA H 0.4047 0.1641 0.6216 0.155 Uiso 1 1 calc R . . . .
HC H 0.4361 0.0844 0.6051 0.155 Uiso 1 1 calc R . . . .
C23 C 0.326(2) 0.037(4) 0.9805(12) 0.159(17) Uani 1 1 d . U . . .
H23A H 0.3442 -0.0025 1.0032 0.190 Uiso 1 1 calc R . . . .
H23B H 0.3269 0.0986 0.9905 0.190 Uiso 1 1 calc R . . . .
C26 C 0.1728(17) 0.102(3) 1.0404(17) 0.226(17) Uani 1 1 d D U . . .
H26A H 0.1880 0.1572 1.0322 0.339 Uiso 1 1 calc R . . . .
H26B H 0.1529 0.1150 1.0616 0.339 Uiso 1 1 calc R . . . .
H26C H 0.1468 0.0758 1.0169 0.339 Uiso 1 1 calc R . . . .
C63 C 0.0188(14) 0.119(2) 1.0788(10) 0.097(10) Uani 1 1 d D U . . .
H63A H -0.0208 0.1008 1.0705 0.117 Uiso 0.5 1 calc R . P C 1
H63B H 0.0203 0.1735 1.0952 0.117 Uiso 0.5 1 calc R . P C 1
H63C H 0.0058 0.1662 1.0946 0.117 Uiso 0.5 1 calc R . P C 2
H63D H 0.0433 0.1455 1.0627 0.117 Uiso 0.5 1 calc R . P C 2
C152 C 0.420(3) -0.335(5) 0.5917(19) 0.22(3) Uani 1 1 d . U . . .
H15G H 0.4208 -0.2955 0.5691 0.332 Uiso 1 1 calc R . . . .
H15H H 0.3988 -0.3889 0.5814 0.332 Uiso 1 1 calc R . . . .
H15I H 0.4582 -0.3519 0.6055 0.332 Uiso 1 1 calc R . . . .
C27 C 0.2658(19) 0.072(4) 1.0939(12) 0.197(15) Uani 1 1 d D U . . .
H27A H 0.2961 0.0292 1.1022 0.295 Uiso 1 1 calc R . . . .
H27B H 0.2483 0.0832 1.1165 0.295 Uiso 1 1 calc R . . . .
H27C H 0.2809 0.1280 1.0861 0.295 Uiso 1 1 calc R . . . .
C28 C 0.191(2) -0.053(3) 1.0659(15) 0.190(16) Uani 1 1 d D U . . .
H28A H 0.1565 -0.0605 1.0448 0.285 Uiso 1 1 calc R . . . .
H28B H 0.1822 -0.0487 1.0925 0.285 Uiso 1 1 calc R . . . .
H28C H 0.2156 -0.1038 1.0655 0.285 Uiso 1 1 calc R . . . .
C153 C 0.169(2) -0.265(3) 0.4144(18) 0.141(19) Uani 1 1 d . . . . .
C24 C 0.2253(14) 0.004(3) 0.9831(10) 0.128(9) Uani 1 1 d D U . . .
C48 C 0.3688(17) 0.009(3) 1.3854(11) 0.171(8) Uani 1 1 d D U . . .
H48 H 0.3441 0.0558 1.3694 0.205 Uiso 1 1 calc R . . . .
C36 C 0.3819(17) -0.679(3) 1.0776(11) 0.116(8) Uani 1 1 d . U . . .
H36A H 0.4135 -0.7202 1.0795 0.139 Uiso 1 1 calc R . . . .
H36B H 0.3958 -0.6172 1.0781 0.139 Uiso 1 1 calc R . . . .
C70B C 0.018(2) -0.182(3) 1.2173(15) 0.068(8) Uani 0.5 1 d D U P B 2
H70C H 0.0337 -0.2241 1.2008 0.082 Uiso 0.5 1 calc R . P B 2
H70D H 0.0473 -0.1699 1.2421 0.082 Uiso 0.5 1 calc R . P B 2
C64B C -0.031(2) 0.072(4) 1.0513(14) 0.074(14) Uani 0.5 1 d D U P C 2
H64D H -0.0170 0.0238 1.0367 0.110 Uiso 0.5 1 calc R . P C 2
H64E H -0.0520 0.1140 1.0318 0.110 Uiso 0.5 1 calc R . P C 2
H64F H -0.0547 0.0468 1.0677 0.110 Uiso 0.5 1 calc R . P C 2
C39 C 0.1819(13) -0.696(2) 0.9570(9) 0.134(8) Uani 1 1 d D U . . .
C49 C 0.4340(18) 0.028(4) 1.3938(13) 0.186(11) Uani 1 1 d D U . . .
H49A H 0.4492 0.0057 1.3712 0.223 Uiso 1 1 calc R . . . .
H49B H 0.4417 0.0923 1.3970 0.223 Uiso 1 1 calc R . . . .
N8 N 0.3652(16) -0.001(2) 1.4278(11) 0.178(9) Uani 1 1 d D U . . .
C42 C 0.140(2) -0.765(3) 0.9705(16) 0.213(18) Uani 1 1 d D U . . .
H42A H 0.1564 -0.8248 0.9719 0.319 Uiso 1 1 calc R . . . .
H42B H 0.1043 -0.7645 0.9506 0.319 Uiso 1 1 calc R . . . .
H42C H 0.1348 -0.7485 0.9971 0.319 Uiso 1 1 calc R . . . .
C25 C 0.2217(13) 0.035(2) 1.0573(10) 0.161(10) Uani 1 1 d D U . . .
C135 C 0.0051(18) -0.322(3) 0.4656(10) 0.057(11) Uani 0.5 1 d D U P F 1
H13T H -0.0066 -0.2598 0.4590 0.068 Uiso 0.5 1 calc R . P F 1
H13U H 0.0323 -0.3380 0.4495 0.068 Uiso 0.5 1 calc R . P F 1
C1A C 0.020(2) -0.384(4) 0.4713(13) 0.082(17) Uani 0.5 1 d D U P A 2
H13V H 0.0508 -0.3812 0.4571 0.098 Uiso 0.5 1 calc R . P A 2
H13W H 0.0114 -0.4469 0.4757 0.098 Uiso 0.5 1 calc R . P A 2
C92 C 0.5455(19) -0.408(4) 0.9098(15) 0.18(2) Uani 1 1 d D U . . .
H92A H 0.5567 -0.4604 0.9266 0.263 Uiso 1 1 calc R . . . .
H92B H 0.5384 -0.3587 0.9269 0.263 Uiso 1 1 calc R . . . .
H92C H 0.5754 -0.3909 0.8968 0.263 Uiso 1 1 calc R . . . .
C84 C 0.3874(18) -0.486(4) 0.9965(16) 0.186(19) Uani 1 1 d D U . . .
H84A H 0.4111 -0.4398 0.9889 0.279 Uiso 1 1 calc R . . . .
H84B H 0.4057 -0.5437 0.9966 0.279 Uiso 1 1 calc R . . . .
H84C H 0.3817 -0.4734 1.0235 0.279 Uiso 1 1 calc R . . . .
C1B C -0.046(2) -0.383(4) 0.4540(18) 0.068(14) Uani 0.5 1 d D U P F 1
H13X H -0.0347 -0.4445 0.4611 0.102 Uiso 0.5 1 calc R . P F 1
H13Y H -0.0624 -0.3791 0.4248 0.102 Uiso 0.5 1 calc R . P F 1
HD H -0.0740 -0.3652 0.4688 0.102 Uiso 0.5 1 calc R . P F 1
C94 C 0.401(2) -0.695(4) 0.8193(15) 0.164(13) Uani 1 1 d D U . . .
H94A H 0.3757 -0.7354 0.8006 0.196 Uiso 1 1 calc R . . . .
H94B H 0.3808 -0.6424 0.8250 0.196 Uiso 1 1 calc R . . . .
C104 C 0.511(3) -0.385(4) 0.6851(17) 0.20(2) Uani 1 1 d D U . . .
H10P H 0.4774 -0.4154 0.6693 0.298 Uiso 1 1 calc R . . . .
H10Q H 0.5383 -0.3793 0.6689 0.298 Uiso 1 1 calc R . . . .
H10R H 0.5000 -0.3257 0.6927 0.298 Uiso 1 1 calc R . . . .
C100 C 0.318(2) -0.563(3) 0.6521(14) 0.146(17) Uani 1 1 d D U . . .
H10S H 0.3247 -0.5046 0.6653 0.219 Uiso 1 1 calc R . . . .
H10T H 0.2821 -0.5629 0.6326 0.219 Uiso 1 1 calc R . . . .
H10U H 0.3479 -0.5744 0.6379 0.219 Uiso 1 1 calc R . . . .
C51 C 0.4178(18) 0.003(4) 1.4607(11) 0.193(10) Uani 1 1 d D U . . .
H51A H 0.4178 -0.0401 1.4826 0.232 Uiso 1 1 calc R . . . .
H51B H 0.4248 0.0635 1.4723 0.232 Uiso 1 1 calc R . . . .
C50 C 0.4608(19) -0.023(4) 1.4343(15) 0.200(12) Uani 1 1 d D U . . .
H50A H 0.4990 -0.0015 1.4468 0.240 Uiso 1 1 calc R . . . .
H50B H 0.4618 -0.0878 1.4300 0.240 Uiso 1 1 calc R . . . .
O60 O 0.2689(18) -0.034(4) 1.4092(14) 0.266(16) Uani 1 1 d D U . . .
C55 C 0.309(3) -0.204(3) 1.4787(19) 0.271(19) Uani 1 1 d D U . . .
H55A H 0.2914 -0.2538 1.4893 0.407 Uiso 1 1 calc R . . . .
H55B H 0.3498 -0.2096 1.4878 0.407 Uiso 1 1 calc R . . . .
H55C H 0.2983 -0.2047 1.4490 0.407 Uiso 1 1 calc R . . . .
C54 C 0.2261(18) -0.088(5) 1.4808(19) 0.253(17) Uani 1 1 d D U . . .
H54A H 0.2043 -0.1394 1.4689 0.379 Uiso 1 1 calc R . . . .
H54B H 0.2216 -0.0401 1.4607 0.379 Uiso 1 1 calc R . . . .
H54C H 0.2129 -0.0672 1.5043 0.379 Uiso 1 1 calc R . . . .
C53 C 0.2900(19) -0.114(3) 1.4949(14) 0.235(14) Uani 1 1 d D U . . .
C52 C 0.3124(17) -0.020(3) 1.4364(12) 0.212(11) Uani 1 1 d D U . . .
C56 C 0.305(3) -0.116(4) 1.5424(13) 0.245(18) Uani 1 1 d D U . . .
H56A H 0.2886 -0.1685 1.5518 0.367 Uiso 1 1 calc R . . . .
H56B H 0.2900 -0.0625 1.5525 0.367 Uiso 1 1 calc R . . . .
H56C H 0.3456 -0.1172 1.5525 0.367 Uiso 1 1 calc R . . . .
O59 O 0.3189(19) -0.039(3) 1.4784(12) 0.240(12) Uani 1 1 d D U . . .
C103 C 0.536(2) -0.440(4) 0.7247(17) 0.187(16) Uani 1 1 d D U . . .
H10V H 0.5624 -0.4859 0.7201 0.225 Uiso 1 1 calc R . . . .
H10W H 0.5545 -0.4014 0.7477 0.225 Uiso 1 1 calc R . . . .
C148 C 0.532(2) -0.262(3) 0.8059(16) 0.169(18) Uani 1 1 d D U . . .
H14U H 0.5002 -0.2770 0.8177 0.254 Uiso 1 1 calc R . . . .
H14V H 0.5659 -0.2575 0.8276 0.254 Uiso 1 1 calc R . . . .
H14W H 0.5363 -0.3082 0.7867 0.254 Uiso 1 1 calc R . . . .
C95 C 0.432(3) -0.743(4) 0.8586(17) 0.202(17) Uani 1 1 d D U . . .
H95A H 0.4499 -0.6960 0.8778 0.243 Uiso 1 1 calc R . . . .
H95B H 0.4632 -0.7768 0.8516 0.243 Uiso 1 1 calc R . . . .
C72B C -0.041(3) -0.154(4) 1.2594(19) 0.086(15) Uani 0.5 1 d D U P B 2
H72A H -0.0059 -0.1411 1.2792 0.129 Uiso 0.5 1 calc R . P B 2
H72B H -0.0695 -0.1714 1.2736 0.129 Uiso 0.5 1 calc R . P B 2
H72C H -0.0532 -0.1017 1.2428 0.129 Uiso 0.5 1 calc R . P B 2
C96 C 0.403(3) -0.809(5) 0.884(2) 0.24(2) Uani 1 1 d D U . . .
H96A H 0.3896 -0.7755 0.9043 0.363 Uiso 1 1 calc R . . . .
H96B H 0.4295 -0.8540 0.8968 0.363 Uiso 1 1 calc R . . . .
H96C H 0.3710 -0.8376 0.8653 0.363 Uiso 1 1 calc R . . . .
C72A C -0.066(2) -0.229(4) 1.2248(17) 0.075(13) Uani 0.5 1 d D U P B 1
H72D H -0.0817 -0.1975 1.1994 0.112 Uiso 0.5 1 calc R . P B 1
H72E H -0.0947 -0.2335 1.2406 0.112 Uiso 0.5 1 calc R . P B 1
H72F H -0.0546 -0.2886 1.2188 0.112 Uiso 0.5 1 calc R . P B 1
C140 C 0.363(2) 0.122(4) 0.5636(14) 0.20(2) Uani 1 1 d D U . . .
H14X H 0.3542 0.0652 0.5498 0.296 Uiso 1 1 calc R . . . .
H14Y H 0.3829 0.1598 0.5484 0.296 Uiso 1 1 calc R . . . .
HE H 0.3278 0.1515 0.5652 0.296 Uiso 1 1 calc R . . . .

loop_
_atom_site_aniso_label
_atom_site_aniso_U_11
_atom_site_aniso_U_22
_atom_site_aniso_U_33
_atom_site_aniso_U_23
_atom_site_aniso_U_13
_atom_site_aniso_U_12
Mo1 0.0208(6) 0.0218(7) 0.0564(9) 0.0033(6) 0.0155(6) 0.0033(5)
Mo3 0.0259(7) 0.0258(7) 0.0621(9) 0.0072(7) 0.0172(6) 0.0025(6)
Mo2 0.0192(6) 0.0272(7) 0.0647(9) 0.0075(7) 0.0197(6) 0.0039(6)
Mo7 0.0215(6) 0.0266(7) 0.0700(10) 0.0078(7) 0.0182(6) -0.0001(6)
Mo9 0.0280(7) 0.0358(8) 0.0647(10) 0.0076(8) 0.0190(6) 0.0010(6)
Mo4 0.0213(6) 0.0304(8) 0.0661(10) 0.0053(7) 0.0119(6) 0.0041(6)
Mo6 0.0238(6) 0.0256(7) 0.0594(9) 0.0005(7) 0.0193(6) -0.0025(6)
Mo10 0.0248(7) 0.0452(9) 0.0734(11) 0.0097(9) 0.0119(7) 0.0059(7)
Mo8 0.0195(6) 0.0293(8) 0.0715(10) 0.0078(7) 0.0202(6) 0.0005(6)
Mo12 0.0214(7) 0.0363(9) 0.0911(12) 0.0106(9) 0.0224(7) -0.0072(7)
Mn1 0.0154(10) 0.0152(11) 0.0465(14) -0.0013(10) 0.0137(9) 0.0024(9)
Mo5 0.0190(6) 0.0326(8) 0.0721(10) 0.0010(7) 0.0188(6) 0.0006(6)
Mo11 0.0174(7) 0.0507(11) 0.0956(14) 0.0127(10) 0.0173(7) -0.0015(7)
Mn2 0.0134(10) 0.0181(12) 0.0603(16) 0.0037(12) 0.0141(10) -0.0024(9)
O2 0.020(5) 0.016(5) 0.053(7) -0.001(5) 0.004(5) 0.004(5)
O4 0.019(5) 0.023(6) 0.047(7) -0.016(5) 0.007(4) -0.006(5)
O19 0.030(7) 0.032(7) 0.064(9) 0.009(6) 0.024(6) 0.004(5)
O3 0.018(5) 0.007(5) 0.056(6) -0.005(5) 0.000(4) 0.000(4)
O1 0.023(5) 0.034(7) 0.053(7) 0.002(5) 0.026(5) 0.011(5)
O32 0.022(6) 0.027(6) 0.064(8) -0.002(6) 0.010(5) 0.004(5)
O5 0.017(5) 0.010(5) 0.061(7) 0.003(5) 0.013(5) 0.000(4)
O34 0.017(5) 0.035(7) 0.072(9) -0.003(7) -0.001(5) 0.003(6)
O6 0.033(6) 0.037(7) 0.051(7) 0.006(6) 0.025(5) 0.020(6)
O35 0.031(6) 0.032(7) 0.063(8) -0.009(6) 0.015(6) 0.002(5)
O31 0.028(6) 0.021(6) 0.072(9) 0.000(6) 0.032(6) -0.005(5)
O16 0.027(7) 0.039(8) 0.081(10) 0.019(7) 0.019(6) 0.009(6)
O15 0.034(7) 0.021(6) 0.074(9) 0.001(6) 0.018(6) -0.003(5)
O24 0.043(8) 0.030(7) 0.071(9) 0.000(6) 0.025(7) -0.010(6)
O36 0.033(7) 0.034(7) 0.084(10) -0.004(7) 0.025(7) -0.004(6)
O23 0.009(5) 0.051(9) 0.097(11) 0.007(8) 0.016(6) 0.000(5)
O8 0.046(8) 0.038(8) 0.078(9) 0.008(7) 0.044(7) 0.006(7)
O20 0.029(7) 0.043(8) 0.086(10) 0.014(7) 0.039(7) 0.019(6)
O14 0.023(6) 0.025(7) 0.073(9) -0.002(6) 0.013(6) 0.003(5)
O44 0.013(5) 0.034(7) 0.084(9) 0.004(6) 0.017(5) -0.007(5)
O17 0.046(8) 0.031(7) 0.089(10) 0.007(7) 0.044(7) 0.022(6)
O54 0.038(8) 0.067(12) 0.104(13) 0.034(10) 0.027(8) 0.002(8)
O10 0.012(5) 0.050(7) 0.062(7) 0.007(6) 0.016(5) 0.012(5)
O37 0.024(6) 0.037(7) 0.081(9) 0.001(7) 0.026(6) -0.005(6)
O7 0.037(7) 0.038(8) 0.053(8) 0.006(6) 0.016(6) 0.010(6)
O13 0.014(5) 0.036(7) 0.058(8) 0.000(6) 0.008(5) 0.005(5)
O11 0.021(5) 0.026(6) 0.076(8) -0.001(6) 0.030(5) -0.012(5)
O18 0.030(7) 0.047(9) 0.069(9) 0.005(7) 0.030(6) 0.007(6)
O22 0.020(6) 0.069(10) 0.071(10) 0.024(8) 0.011(6) 0.001(6)
O43 0.014(5) 0.033(7) 0.084(10) 0.004(6) 0.013(6) 0.004(5)
O48 0.024(7) 0.054(9) 0.095(12) 0.020(8) 0.030(7) 0.003(6)
O38 0.030(6) 0.034(7) 0.050(7) 0.006(5) 0.015(5) -0.012(5)
O21 0.039(8) 0.046(9) 0.081(10) 0.011(7) 0.028(7) 0.023(7)
O51 0.057(10) 0.074(11) 0.053(9) 0.027(8) 0.025(7) 0.022(8)
N2 0.044(9) 0.025(8) 0.068(7) 0.002(6) 0.017(7) 0.021(7)
O9 0.039(7) 0.029(7) 0.055(8) 0.006(6) 0.011(6) 0.000(5)
O41 0.020(6) 0.042(8) 0.077(10) 0.009(7) 0.006(6) -0.016(5)
O12 0.043(7) 0.026(7) 0.059(8) 0.004(6) 0.027(6) 0.000(5)
O33 0.009(5) 0.033(6) 0.068(7) -0.003(5) 0.006(5) 0.001(4)
O40 0.021(6) 0.060(10) 0.085(10) 0.012(8) 0.021(6) 0.011(7)
O49 0.046(8) 0.043(9) 0.071(10) 0.009(7) 0.022(7) 0.000(7)
O46 0.036(8) 0.057(10) 0.076(10) 0.013(8) 0.029(7) 0.022(7)
C4 0.040(8) 0.016(7) 0.052(9) 0.000(7) 0.011(7) 0.006(6)
O50 0.039(8) 0.060(10) 0.094(12) 0.021(8) 0.045(8) 0.021(7)
N1 0.034(8) 0.031(9) 0.057(10) -0.007(7) 0.015(7) -0.008(7)
O53 0.028(7) 0.084(13) 0.086(11) 0.011(10) 0.006(7) 0.000(8)
O39 0.040(8) 0.045(9) 0.069(10) 0.006(7) 0.020(7) -0.002(6)
O52 0.038(8) 0.088(14) 0.065(10) -0.006(9) -0.012(7) 0.004(8)
C18 0.051(11) 0.020(9) 0.059(12) 0.002(8) 0.030(9) -0.009(8)
O25 0.059(9) 0.038(8) 0.076(10) 0.000(8) 0.033(8) 0.001(7)
N5 0.045(9) 0.041(10) 0.067(8) 0.011(7) 0.018(8) 0.000(8)
O42 0.046(8) 0.020(6) 0.076(10) 0.000(6) 0.024(7) 0.002(6)
O47 0.027(7) 0.064(10) 0.114(12) 0.017(9) 0.036(8) 0.024(7)
C44 0.024(9) 0.057(13) 0.068(14) -0.007(10) 0.023(9) 0.014(9)
O45 0.046(8) 0.043(9) 0.084(11) 0.020(8) 0.026(8) 0.000(7)
N6 0.089(13) 0.089(12) 0.131(10) 0.012(8) 0.029(10) 0.001(10)
C1 0.021(8) 0.056(13) 0.039(10) -0.013(9) 0.009(7) -0.006(8)
C3 0.031(10) 0.047(12) 0.064(13) 0.002(10) 0.028(9) -0.007(9)
C17 0.023(8) 0.040(11) 0.056(12) -0.007(8) 0.015(8) 0.013(7)
C2 0.021(8) 0.039(10) 0.042(10) 0.003(8) 0.005(7) 0.012(7)
C155 0.055(13) 0.031(12) 0.086(16) -0.005(11) 0.032(11) 0.008(10)
C33 0.068(15) 0.057(9) 0.066(9) 0.001(7) 0.011(12) -0.007(10)
C15 0.027(9) 0.026(9) 0.064(12) -0.013(8) 0.022(8) -0.006(7)
N14 0.041(8) 0.080(10) 0.096(10) -0.001(8) 0.030(7) -0.038(7)
C31 0.030(9) 0.055(13) 0.051(11) 0.003(9) 0.023(8) 0.006(9)
C157 0.063(14) 0.048(14) 0.062(14) 0.007(11) 0.014(11) 0.008(12)
C46 0.042(11) 0.030(11) 0.078(15) 0.002(10) 0.022(10) -0.011(9)
C32 0.037(10) 0.035(11) 0.070(14) 0.000(10) 0.016(9) -0.008(8)
C29 0.036(10) 0.021(9) 0.059(12) -0.001(8) 0.015(8) 0.002(7)
C30 0.055(13) 0.011(8) 0.083(15) 0.006(9) 0.019(11) -0.008(8)
C5 0.033(10) 0.030(10) 0.060(13) 0.000(9) 0.004(9) 0.006(8)
O26 0.091(12) 0.041(7) 0.044(7) -0.008(5) 0.012(7) -0.008(7)
N12 0.036(8) 0.056(9) 0.087(10) -0.005(8) 0.027(7) 0.022(7)
N16 0.086(17) 0.043(13) 0.100(18) 0.016(11) 0.032(14) 0.001(11)
O55 0.082(12) 0.070(9) 0.054(9) 0.012(7) 0.016(8) 0.018(9)
N9 0.046(8) 0.055(9) 0.076(10) 0.013(8) 0.020(7) 0.022(7)
O27 0.066(11) 0.090(14) 0.052(10) -0.011(9) 0.000(8) -0.025(10)
N17 0.12(2) 0.037(12) 0.11(2) 0.011(12) 0.046(16) 0.005(13)
C121 0.062(10) 0.055(10) 0.051(9) 0.016(9) 0.007(8) 0.008(9)
O28 0.074(12) 0.074(12) 0.064(11) -0.009(9) 0.012(9) 0.002(10)
C19 0.054(12) 0.040(7) 0.065(8) -0.003(6) 0.023(9) 0.007(8)
N13 0.075(10) 0.060(10) 0.046(8) 0.005(8) 0.006(7) 0.000(8)
C62 0.071(11) 0.064(11) 0.090(12) 0.017(10) 0.027(10) -0.003(10)
C109 0.051(10) 0.058(11) 0.085(12) 0.006(9) 0.015(9) 0.004(9)
C20 0.066(10) 0.040(8) 0.109(9) -0.022(9) 0.019(9) 0.013(9)
O58 0.101(10) 0.087(15) 0.195(19) -0.014(15) 0.028(13) -0.007(13)
N11 0.081(11) 0.108(12) 0.127(13) -0.014(10) 0.016(10) 0.040(10)
C105 0.050(10) 0.055(11) 0.088(12) 0.005(9) 0.022(9) 0.013(9)
C58 0.082(13) 0.096(14) 0.113(14) -0.003(12) 0.031(11) 0.003(11)
N18 0.16(3) 0.035(13) 0.085(17) 0.005(11) 0.039(17) -0.002(14)
C113 0.045(9) 0.066(11) 0.068(11) -0.005(9) 0.022(8) 0.031(8)
C57 0.043(9) 0.047(10) 0.072(11) 0.004(8) 0.017(8) 0.013(8)
C6 0.097(19) 0.028(11) 0.054(13) 0.003(9) 0.019(12) 0.026(11)
N10 0.102(11) 0.076(11) 0.098(11) 0.003(10) 0.022(9) -0.004(8)
C158 0.071(16) 0.017(10) 0.097(19) -0.003(10) 0.021(14) 0.004(10)
C110 0.058(10) 0.047(10) 0.081(11) -0.003(9) 0.032(9) 0.026(8)
C137 0.050(9) 0.076(11) 0.088(11) -0.003(8) 0.025(8) -0.038(8)
C114 0.062(11) 0.075(12) 0.083(11) 0.009(10) 0.029(9) 0.014(10)
C11 0.033(12) 0.10(2) 0.078(18) -0.032(15) 0.007(11) -0.011(12)
N3 0.080(15) 0.054(12) 0.039(10) -0.012(8) 0.003(9) -0.013(11)
C97 0.104(17) 0.112(17) 0.132(17) -0.003(12) 0.021(12) 0.006(12)
C34 0.121(14) 0.065(9) 0.093(10) -0.005(11) 0.029(9) 0.026(15)
C45 0.036(12) 0.045(13) 0.12(2) -0.028(13) 0.023(12) -0.014(10)
C117 0.026(8) 0.059(10) 0.089(11) -0.011(9) 0.016(8) 0.030(8)
N7 0.107(9) 0.079(17) 0.099(9) -0.022(11) 0.025(7) -0.003(14)
C61 0.047(9) 0.050(10) 0.075(11) 0.000(8) 0.031(8) 0.029(8)
C116 0.070(16) 0.095(19) 0.113(19) 0.009(16) 0.041(14) 0.007(14)
C16 0.037(10) 0.026(9) 0.050(11) -0.007(8) 0.018(8) 0.001(7)
C73 0.082(12) 0.067(12) 0.074(12) 0.006(10) 0.017(10) -0.001(10)
C156 0.075(18) 0.026(12) 0.11(2) 0.001(12) 0.020(15) 0.001(11)
C132 0.050(13) 0.12(2) 0.103(18) -0.056(16) 0.002(13) -0.001(14)
O30 0.122(12) 0.132(19) 0.160(16) 0.013(16) 0.061(10) 0.009(15)
N4 0.118(13) 0.077(17) 0.110(10) -0.037(12) 0.033(10) -0.039(15)
C150 0.083(13) 0.101(15) 0.109(14) -0.011(12) 0.024(11) -0.005(12)
C21 0.092(17) 0.072(17) 0.095(12) -0.014(16) 0.006(11) -0.029(14)
C136 0.07(3) 0.10(3) 0.09(3) -0.01(2) 0.03(2) 0.02(2)
C129 0.061(10) 0.048(10) 0.059(10) -0.001(8) 0.016(9) 0.004(8)
C106 0.063(11) 0.074(13) 0.096(13) 0.007(10) 0.020(10) 0.016(10)
C145 0.077(12) 0.096(13) 0.099(12) 0.003(10) 0.018(9) -0.017(11)
C149 0.058(11) 0.067(12) 0.075(11) 0.000(9) 0.026(9) 0.003(9)
N19 0.14(2) 0.083(18) 0.17(2) 0.002(17) 0.044(18) 0.015(17)
C133 0.077(12) 0.075(12) 0.065(11) 0.003(10) 0.012(10) 0.006(10)
C128 0.093(18) 0.059(15) 0.114(19) 0.012(14) 0.023(15) -0.004(14)
C141 0.066(12) 0.082(13) 0.094(13) -0.002(11) 0.018(10) -0.008(10)
C159 0.10(2) 0.025(13) 0.14(3) 0.016(15) -0.007(18) -0.020(13)
C125 0.067(11) 0.070(12) 0.061(11) 0.012(9) 0.022(9) -0.001(9)
C118 0.084(14) 0.109(15) 0.108(14) -0.003(12) 0.028(11) 0.014(12)
C79 0.084(13) 0.093(14) 0.096(13) 0.009(11) 0.025(11) 0.013(11)
C127 0.102(15) 0.093(15) 0.108(15) 0.013(11) 0.030(11) -0.006(11)
C35 0.105(11) 0.089(13) 0.102(8) -0.019(11) 0.028(8) 0.017(10)
C43 0.043(12) 0.032(11) 0.13(2) -0.018(13) 0.040(13) 0.000(10)
C75 0.100(15) 0.105(15) 0.109(15) 0.006(12) 0.028(11) 0.000(12)
C66 0.109(15) 0.105(16) 0.112(15) -0.007(12) 0.035(12) 0.008(12)
C13 0.10(2) 0.07(2) 0.12(3) -0.012(18) 0.05(2) 0.028(18)
C10 0.11(3) 0.056(16) 0.069(18) -0.015(14) 0.013(17) -0.042(17)
C9 0.079(19) 0.08(2) 0.074(18) -0.009(15) 0.014(15) 0.026(16)
C7 0.09(2) 0.062(18) 0.082(18) -0.027(14) 0.009(15) 0.022(15)
C115 0.072(12) 0.071(12) 0.071(11) 0.000(9) 0.031(10) 0.011(10)
C142 0.129(19) 0.134(19) 0.147(19) -0.005(13) 0.032(13) -0.007(13)
C111 0.066(12) 0.081(13) 0.097(13) -0.016(10) 0.029(10) 0.025(10)
C71A 0.061(7) 0.061(7) 0.061(7) 0.0000(14) 0.014(2) 0.0001(14)
C119 0.077(13) 0.090(14) 0.096(14) 0.003(11) 0.019(11) 0.005(11)
C65 0.052(10) 0.079(12) 0.076(12) -0.014(10) 0.023(9) 0.013(9)
C70A 0.061(10) 0.073(12) 0.072(11) -0.001(8) 0.018(8) 0.004(8)
C69 0.080(13) 0.096(12) 0.092(12) 0.022(10) 0.036(10) 0.006(10)
C68 0.10(2) 0.13(2) 0.12(2) -0.044(18) 0.031(17) 0.031(18)
C126 0.099(14) 0.070(13) 0.081(12) 0.004(10) 0.018(10) 0.000(11)
C64A 0.09(3) 0.08(3) 0.07(2) 0.00(2) 0.01(2) 0.00(2)
O57 0.207(19) 0.15(2) 0.113(12) -0.038(18) -0.010(10) 0.030(17)
C59 0.096(15) 0.093(15) 0.113(15) 0.008(12) 0.018(11) 0.008(11)
O56 0.15(2) 0.148(13) 0.093(12) -0.009(11) -0.002(14) 0.010(17)
C138 0.100(13) 0.113(14) 0.122(13) 0.013(11) 0.020(10) -0.007(11)
C76 0.12(2) 0.14(3) 0.15(2) -0.01(2) 0.05(2) 0.02(2)
C123 0.088(13) 0.088(14) 0.092(13) 0.003(11) 0.030(11) 0.019(11)
C89 0.118(18) 0.129(19) 0.138(18) -0.010(13) 0.027(13) 0.013(13)
C124 0.11(2) 0.12(2) 0.10(2) 0.019(18) 0.029(17) 0.035(18)
C146 0.089(12) 0.109(14) 0.105(12) 0.006(10) 0.027(9) -0.029(11)
C99 0.15(2) 0.15(2) 0.16(2) -0.002(13) 0.039(13) 0.009(13)
O29 0.192(14) 0.185(16) 0.129(9) -0.014(11) 0.061(8) -0.018(11)
N15 0.11(3) 0.18(4) 0.13(3) 0.04(3) 0.06(2) 0.05(3)
C101 0.115(15) 0.130(16) 0.126(15) -0.009(11) 0.029(11) 0.018(12)
C67 0.099(15) 0.106(16) 0.119(15) -0.015(12) 0.032(12) 0.012(12)
C130 0.098(14) 0.103(15) 0.088(13) 0.003(11) 0.027(11) 0.001(11)
C107 0.094(15) 0.105(15) 0.109(15) 0.022(11) 0.035(11) 0.004(11)
C77 0.090(13) 0.080(13) 0.093(13) -0.007(11) 0.027(11) 0.000(11)
C98 0.116(17) 0.119(18) 0.129(17) -0.009(12) 0.031(12) 0.013(12)
C37 0.119(11) 0.107(15) 0.102(8) 0.000(11) 0.039(8) 0.011(12)
C134 0.089(14) 0.113(15) 0.093(13) -0.014(12) 0.025(11) -0.015(12)
C81 0.103(14) 0.089(13) 0.102(13) -0.003(11) 0.027(11) 0.001(10)
C14 0.07(2) 0.14(3) 0.11(3) -0.04(2) 0.026(18) -0.03(2)
C112 0.12(2) 0.09(2) 0.13(2) -0.014(17) 0.030(18) 0.003(17)
C40 0.13(2) 0.141(16) 0.13(2) -0.025(16) 0.035(16) 0.014(15)
C85 0.099(12) 0.092(13) 0.099(13) 0.002(11) 0.031(9) -0.012(10)
C93 0.117(15) 0.120(14) 0.144(15) -0.003(11) 0.024(12) 0.019(12)
C131 0.081(13) 0.081(13) 0.087(13) -0.005(10) 0.025(10) 0.009(10)
C82 0.103(13) 0.104(13) 0.094(13) -0.006(11) 0.026(10) -0.010(10)
C47 0.152(16) 0.141(11) 0.138(10) 0.004(8) 0.027(12) 0.010(11)
C143 0.14(2) 0.15(2) 0.14(2) -0.015(13) 0.043(13) -0.011(13)
C154 0.22(5) 0.09(3) 0.19(4) -0.06(3) 0.15(4) -0.04(3)
C8 0.119(18) 0.140(19) 0.116(17) 0.002(12) 0.036(12) 0.004(13)
C147 0.109(14) 0.125(15) 0.122(14) 0.013(11) 0.010(10) -0.008(12)
C87 0.111(13) 0.118(15) 0.110(14) 0.008(12) 0.014(10) -0.011(11)
C108 0.11(2) 0.12(2) 0.16(2) 0.077(19) 0.060(18) 0.046(17)
C160 0.13(2) 0.041(13) 0.13(2) 0.002(14) 0.019(17) 0.026(14)
C90 0.099(16) 0.123(17) 0.119(16) 0.008(12) 0.015(12) 0.006(12)
C22 0.091(13) 0.20(4) 0.12(2) 0.04(3) -0.003(10) -0.05(3)
C88 0.15(3) 0.19(3) 0.17(3) 0.01(2) 0.06(2) -0.03(2)
C80 0.15(2) 0.11(2) 0.16(3) 0.013(19) 0.04(2) -0.06(2)
C144 0.18(3) 0.16(3) 0.20(3) -0.02(2) 0.04(2) -0.02(2)
C161 0.19(3) 0.19(3) 0.20(3) -0.003(14) 0.041(14) -0.001(14)
C86 0.108(12) 0.105(14) 0.097(13) -0.013(11) 0.020(9) -0.003(10)
C41 0.16(2) 0.13(2) 0.108(13) -0.030(16) 0.004(14) 0.029(18)
C83 0.125(14) 0.116(14) 0.113(15) -0.004(12) 0.037(11) 0.010(11)
C74 0.104(15) 0.096(15) 0.104(15) -0.011(11) 0.026(11) -0.012(12)
C122 0.100(15) 0.109(16) 0.102(15) 0.008(12) 0.020(11) 0.007(12)
C91 0.112(18) 0.131(19) 0.136(18) -0.001(13) 0.016(12) 0.004(13)
C162 0.15(3) 0.076(19) 0.16(2) -0.025(18) 0.01(2) 0.031(19)
C120 0.15(3) 0.16(3) 0.15(3) 0.01(2) 0.03(2) 0.02(2)
C71B 0.061(7) 0.061(7) 0.061(7) 0.0000(14) 0.014(2) 0.0001(14)
C38 0.110(10) 0.065(19) 0.118(12) -0.003(17) 0.020(9) -0.008(18)
C60 0.11(2) 0.12(2) 0.14(2) -0.008(19) 0.032(19) 0.012(19)
C151 0.126(19) 0.135(19) 0.138(18) -0.007(13) 0.037(13) 0.000(13)
C12 0.11(3) 0.12(3) 0.13(3) -0.06(3) 0.01(2) -0.05(3)
C78 0.105(15) 0.093(15) 0.100(14) -0.014(11) 0.026(11) 0.002(11)
C102 0.167(18) 0.155(18) 0.178(18) 0.017(12) 0.039(13) 0.005(12)
C139 0.131(17) 0.126(16) 0.130(14) 0.021(11) 0.027(11) -0.015(12)
C23 0.152(19) 0.21(4) 0.099(11) 0.02(2) 0.007(14) -0.11(3)
C26 0.23(2) 0.20(2) 0.26(3) 0.02(2) 0.084(18) 0.04(2)
C63 0.091(14) 0.088(14) 0.118(15) 0.006(11) 0.035(12) 0.008(11)
C152 0.21(4) 0.22(4) 0.23(4) -0.02(3) 0.05(3) -0.01(3)
C27 0.23(2) 0.23(3) 0.150(16) -0.05(2) 0.078(16) -0.027(19)
C28 0.19(3) 0.20(2) 0.20(3) 0.02(2) 0.072(19) -0.017(18)
C153 0.12(3) 0.11(3) 0.23(6) 0.01(3) 0.13(4) 0.03(3)
C24 0.133(12) 0.131(16) 0.129(9) 0.013(12) 0.049(8) -0.001(12)
C48 0.184(12) 0.154(11) 0.171(10) -0.029(9) 0.035(8) -0.010(12)
C36 0.108(9) 0.120(16) 0.121(12) 0.004(12) 0.032(8) 0.008(12)
C70B 0.061(10) 0.073(12) 0.072(11) -0.001(8) 0.018(8) 0.004(8)
C64B 0.08(2) 0.08(3) 0.06(2) 0.014(19) 0.018(19) 0.01(2)
C39 0.140(14) 0.135(13) 0.123(10) -0.019(11) 0.023(8) 0.006(10)
C49 0.188(13) 0.180(16) 0.186(14) -0.011(12) 0.039(10) -0.023(12)
N8 0.192(10) 0.169(16) 0.171(10) -0.023(10) 0.041(8) 0.000(12)
C42 0.22(3) 0.20(2) 0.23(3) 0.05(2) 0.07(2) -0.02(2)
C25 0.177(15) 0.173(15) 0.146(11) -0.002(11) 0.066(9) -0.004(9)
C135 0.059(15) 0.057(16) 0.055(15) -0.003(12) 0.017(12) 0.005(12)
C1A 0.08(2) 0.08(2) 0.08(2) 0.002(13) 0.015(13) -0.001(13)
C92 0.14(3) 0.18(3) 0.18(3) -0.02(2) 0.01(2) 0.00(2)
C84 0.14(2) 0.20(3) 0.20(3) 0.02(2) 0.010(18) 0.03(2)
C1B 0.06(2) 0.06(2) 0.07(2) 0.009(19) -0.002(18) 0.010(19)
C94 0.160(17) 0.167(18) 0.173(17) -0.008(12) 0.057(12) -0.004(12)
C104 0.20(3) 0.20(3) 0.20(3) 0.03(2) 0.07(2) 0.01(2)
C100 0.13(3) 0.16(3) 0.16(3) -0.01(2) 0.06(2) 0.01(2)
C51 0.198(12) 0.196(18) 0.179(11) 0.000(13) 0.033(8) -0.007(13)
C50 0.190(12) 0.201(19) 0.203(16) 0.000(12) 0.036(9) 0.006(13)
O60 0.207(15) 0.32(3) 0.261(19) -0.02(2) 0.035(16) -0.03(2)
C55 0.29(3) 0.253(16) 0.27(3) 0.00(2) 0.07(3) 0.01(2)
C54 0.231(16) 0.27(3) 0.26(3) -0.01(3) 0.063(19) -0.018(17)
C53 0.238(17) 0.235(18) 0.235(16) 0.011(11) 0.060(13) -0.013(11)
C52 0.196(12) 0.231(19) 0.211(13) -0.007(12) 0.055(9) -0.005(13)
C56 0.26(3) 0.24(3) 0.237(16) 0.031(16) 0.074(18) -0.01(3)
O59 0.245(16) 0.260(17) 0.229(12) 0.018(12) 0.081(11) -0.011(12)
C103 0.184(18) 0.19(2) 0.195(19) 0.020(13) 0.058(13) -0.005(12)
C148 0.15(3) 0.16(2) 0.19(3) 0.06(2) 0.021(19) -0.01(2)
C95 0.20(2) 0.21(2) 0.197(18) 0.025(13) 0.058(12) -0.008(13)
C72B 0.09(3) 0.08(2) 0.10(3) -0.007(17) 0.05(2) 0.00(2)
C96 0.25(4) 0.24(3) 0.24(3) 0.05(2) 0.08(2) -0.02(2)
C72A 0.08(2) 0.06(2) 0.08(2) 0.000(18) 0.018(17) -0.017(18)
C140 0.20(3) 0.21(3) 0.16(2) 0.06(2) 0.008(19) -0.02(2)

loop_
_atom_type_symbol
_atom_type_description
_atom_type_scat_dispersion_real
_atom_type_scat_dispersion_imag
_atom_type_scat_source
C C 0.0181 0.0091 'International Tables Vol C Tables 4.2.6.8 and 6.1.1.4'
H H 0.0000 0.0000 'International Tables Vol C Tables 4.2.6.8 and 6.1.1.4'
Mn Mn -0.5299 2.8052 'International Tables Vol C Tables 4.2.6.8 and 6.1.1.4'
Mo Mo -0.0483 2.7339 'International Tables Vol C Tables 4.2.6.8 and 6.1.1.4'
N N 0.0311 0.0180 'International Tables Vol C Tables 4.2.6.8 and 6.1.1.4'
O O 0.0492 0.0322 'International Tables Vol C Tables 4.2.6.8 and 6.1.1.4'

loop_
_geom_angle_atom_site_label_1
_geom_angle_atom_site_label_2
_geom_angle_atom_site_label_3
_geom_angle
_geom_angle_site_symmetry_1
_geom_angle_site_symmetry_3
_geom_angle_publ_flag
O4 Mo1 O1 70.1(4) . . ?
O19 Mo1 O4 95.8(5) . . ?
O19 Mo1 O1 163.6(6) . . ?
O19 Mo1 O7 98.7(6) . . ?
O19 Mo1 O12 102.2(5) . . ?
O7 Mo1 O4 80.3(5) . . ?
O7 Mo1 O1 71.3(5) . . ?
O13 Mo1 O4 158.5(5) . . ?
O13 Mo1 O19 105.1(6) . . ?
O13 Mo1 O1 89.8(5) . . ?
O13 Mo1 O7 100.9(6) . . ?
O13 Mo1 O12 98.3(6) . . ?
O12 Mo1 O4 72.1(5) . . ?
O12 Mo1 O1 81.8(4) . . ?
O12 Mo1 O7 146.7(6) . . ?
O5 Mo3 O2 72.2(4) . . ?
O15 Mo3 O2 90.9(5) . . ?
O15 Mo3 O5 161.2(6) . . ?
O15 Mo3 O8 98.6(7) . . ?
O15 Mo3 O21 105.4(7) . . ?
O15 Mo3 O9 102.2(6) . . ?
O8 Mo3 O2 81.4(4) . . ?
O8 Mo3 O5 71.3(5) . . ?
O8 Mo3 O9 145.3(6) . . ?
O21 Mo3 O2 163.0(6) . . ?
O21 Mo3 O5 92.4(6) . . ?
O21 Mo3 O8 100.8(6) . . ?
O21 Mo3 O9 100.1(7) . . ?
O9 Mo3 O2 70.8(5) . . ?
O9 Mo3 O5 80.4(5) . . ?
O5 Mo2 O1 69.5(4) . . ?
O8 Mo2 O1 80.6(5) . . ?
O8 Mo2 O5 71.1(5) . . ?
O20 Mo2 O1 161.9(6) . . ?
O20 Mo2 O5 94.9(6) . . ?
O20 Mo2 O8 103.5(6) . . ?
O20 Mo2 O7 97.8(6) . . ?
O14 Mo2 O1 91.3(5) . . ?
O14 Mo2 O5 159.4(5) . . ?
O14 Mo2 O8 99.1(6) . . ?
O14 Mo2 O20 105.2(7) . . ?
O14 Mo2 O7 100.7(6) . . ?
O7 Mo2 O1 71.3(5) . . ?
O7 Mo2 O5 80.7(5) . . ?
O7 Mo2 O8 145.7(5) . . ?
O34 Mo7 O31 72.1(5) . . ?
O37 Mo7 O34 80.2(5) . . ?
O37 Mo7 O31 71.1(5) . . ?
O37 Mo7 O42 145.1(6) . . ?
O43 Mo7 O34 162.5(6) . . ?
O43 Mo7 O31 92.3(5) . . ?
O43 Mo7 O37 102.5(6) . . ?
O43 Mo7 O49 104.5(7) . . ?
O43 Mo7 O42 99.1(6) . . ?
O49 Mo7 O34 92.1(6) . . ?
O49 Mo7 O31 161.6(6) . . ?
O49 Mo7 O37 97.5(7) . . ?
O49 Mo7 O42 103.2(6) . . ?
O42 Mo7 O34 71.4(6) . . ?
O42 Mo7 O31 81.1(5) . . ?
O32 Mo9 O35 71.4(4) . . ?
O38 Mo9 O32 79.4(5) . . ?
O38 Mo9 O35 71.4(5) . . ?
O38 Mo9 O39 145.2(6) . . ?
O51 Mo9 O32 160.8(7) . . ?
O51 Mo9 O35 90.5(6) . . ?
O51 Mo9 O38 101.5(6) . . ?
O51 Mo9 O39 98.3(7) . . ?
O39 Mo9 O32 72.7(5) . . ?
O39 Mo9 O35 80.1(5) . . ?
O45 Mo9 O32 93.5(6) . . ?
O45 Mo9 O35 162.6(6) . . ?
O45 Mo9 O38 97.7(7) . . ?
O45 Mo9 O51 105.2(8) . . ?
O45 Mo9 O39 104.3(7) . . ?
O2 Mo4 O6 71.0(4) . . ?
O16 Mo4 O2 94.0(6) . . ?
O16 Mo4 O6 162.5(6) . . ?
O16 Mo4 O10 97.4(6) . . ?
O16 Mo4 O9 102.9(6) . . ?
O10 Mo4 O2 78.8(5) . . ?
O10 Mo4 O6 71.5(5) . . ?
O22 Mo4 O2 160.0(6) . . ?
O22 Mo4 O6 90.1(6) . . ?
O22 Mo4 O16 105.7(7) . . ?
O22 Mo4 O10 102.0(6) . . ?
O22 Mo4 O9 98.5(7) . . ?
O9 Mo4 O2 72.8(5) . . ?
O9 Mo4 O6 81.6(5) . . ?
O9 Mo4 O10 145.9(5) . . ?
O3 Mo6 O4 71.6(4) . . ?
O24 Mo6 O4 92.0(5) . . ?
O24 Mo6 O3 161.6(6) . . ?
O24 Mo6 O11 98.5(6) . . ?
O24 Mo6 O12 102.9(6) . . ?
O11 Mo6 O4 81.3(4) . . ?
O11 Mo6 O3 71.4(5) . . ?
O11 Mo6 O12 145.7(5) . . ?
O18 Mo6 O4 161.8(6) . . ?
O18 Mo6 O3 92.3(6) . . ?
O18 Mo6 O24 105.0(7) . . ?
O18 Mo6 O11 102.2(6) . . ?
O18 Mo6 O12 97.8(6) . . ?
O12 Mo6 O4 71.5(5) . . ?
O12 Mo6 O3 80.3(4) . . ?
O36 Mo10 O32 72.2(5) . . ?
O40 Mo10 O32 81.1(5) . . ?
O40 Mo10 O36 71.2(6) . . ?
O40 Mo10 O39 145.8(6) . . ?
O46 Mo10 O32 92.7(6) . . ?
O46 Mo10 O36 162.6(7) . . ?
O46 Mo10 O40 98.6(7) . . ?
O46 Mo10 O39 103.1(6) . . ?
O39 Mo10 O32 71.8(5) . . ?
O39 Mo10 O36 80.7(5) . . ?
O52 Mo10 O32 161.3(7) . . ?
O52 Mo10 O36 91.7(8) . . ?
O52 Mo10 O40 103.1(8) . . ?
O52 Mo10 O46 104.5(9) . . ?
O52 Mo10 O39 96.7(8) . . ?
O31 Mo8 O35 70.9(5) . . ?
O44 Mo8 O35 163.2(5) . . ?
O44 Mo8 O31 94.2(5) . . ?
O44 Mo8 O37 102.1(6) . . ?
O44 Mo8 O38 99.7(6) . . ?
O37 Mo8 O35 81.0(5) . . ?
O37 Mo8 O31 72.3(5) . . ?
O37 Mo8 O38 144.9(5) . . ?
O38 Mo8 O35 70.7(5) . . ?
O38 Mo8 O31 78.9(5) . . ?
O50 Mo8 O35 90.6(7) . . ?
O50 Mo8 O31 160.1(7) . . ?
O50 Mo8 O44 105.1(7) . . ?
O50 Mo8 O37 98.4(7) . . ?
O50 Mo8 O38 102.2(6) . . ?
O34 Mo12 O33 72.1(5) . . ?
O54 Mo12 O34 92.7(7) . . ?
O54 Mo12 O48 105.9(8) . . ?
O54 Mo12 O41 98.8(8) . . ?
O54 Mo12 O33 162.7(7) . . ?
O54 Mo12 O42 103.7(7) . . ?
O48 Mo12 O34 160.6(6) . . ?
O48 Mo12 O41 101.2(7) . . ?
O48 Mo12 O33 90.1(6) . . ?
O48 Mo12 O42 97.6(7) . . ?
O41 Mo12 O34 80.8(5) . . ?
O41 Mo12 O33 71.2(5) . . ?
O42 Mo12 O34 72.3(5) . . ?
O42 Mo12 O41 145.4(6) . . ?
O42 Mo12 O33 80.0(5) . . ?
O4 Mn1 O2 178.1(5) . . ?
O3 Mn1 O2 92.2(5) . . ?
O3 Mn1 O4 86.1(4) . . ?
O1 Mn1 O2 92.0(5) . . ?
O1 Mn1 O4 87.1(5) . . ?
O1 Mn1 O3 92.5(4) . . ?
O1 Mn1 O5 87.5(5) . . ?
O5 Mn1 O2 89.0(5) . . ?
O5 Mn1 O4 92.7(4) . . ?
O5 Mn1 O3 178.8(5) . . ?
O6 Mn1 O2 89.1(5) . . ?
O6 Mn1 O4 91.8(5) . . ?
O6 Mn1 O3 87.5(5) . . ?
O6 Mn1 O1 178.9(6) . . ?
O6 Mn1 O5 92.4(5) . . ?
O3 Mo5 O6 69.7(4) . . ?
O23 Mo5 O3 160.5(6) . . ?
O23 Mo5 O6 92.1(6) . . ?
O23 Mo5 O17 105.2(7) . . ?
O23 Mo5 O10 101.4(6) . . ?
O23 Mo5 O11 100.0(6) . . ?
O17 Mo5 O3 93.8(6) . . ?
O17 Mo5 O6 161.5(6) . . ?
O17 Mo5 O10 97.7(6) . . ?
O17 Mo5 O11 103.3(6) . . ?
O10 Mo5 O3 79.9(4) . . ?
O10 Mo5 O6 71.8(5) . . ?
O11 Mo5 O3 70.8(4) . . ?
O11 Mo5 O6 79.7(4) . . ?
O11 Mo5 O10 144.7(4) . . ?
O36 Mo11 O33 71.4(5) . . ?
O41 Mo11 O36 80.3(6) . . ?
O41 Mo11 O33 70.8(5) . . ?
O41 Mo11 O40 145.2(5) . . ?
O40 Mo11 O36 71.7(5) . . ?
O40 Mo11 O33 80.9(5) . . ?
O53 Mo11 O36 94.0(7) . . ?
O53 Mo11 O41 99.3(8) . . ?
O53 Mo11 O33 163.3(7) . . ?
O53 Mo11 O40 102.8(8) . . ?
O47 Mo11 O36 161.0(7) . . ?
O47 Mo11 O41 101.8(7) . . ?
O47 Mo11 O33 91.2(7) . . ?
O47 Mo11 O40 98.5(7) . . ?
O47 Mo11 O53 104.2(9) . . ?
O32 Mn2 O34 179.0(5) . . ?
O35 Mn2 O32 88.0(5) . . ?
O35 Mn2 O34 91.8(6) . . ?
O35 Mn2 O31 88.4(5) . . ?
O35 Mn2 O36 91.8(6) . . ?
O35 Mn2 O33 179.5(6) . . ?
O31 Mn2 O32 91.6(5) . . ?
O31 Mn2 O34 87.3(5) . . ?
O31 Mn2 O36 178.9(6) . . ?
O36 Mn2 O32 87.3(5) . . ?
O36 Mn2 O34 93.7(5) . . ?
O33 Mn2 O32 91.9(5) . . ?
O33 Mn2 O34 88.3(6) . . ?
O33 Mn2 O31 91.1(5) . . ?
O33 Mn2 O36 88.7(5) . . ?
Mo4 O2 Mo3 90.1(4) . . ?
Mn1 O2 Mo3 98.5(4) . . ?
Mn1 O2 Mo4 98.7(5) . . ?
C3 O2 Mo3 125.5(10) . . ?
C3 O2 Mo4 122.4(10) . . ?
C3 O2 Mn1 115.5(11) . . ?
Mo1 O4 Mo6 91.0(4) . . ?
Mn1 O4 Mo1 99.8(4) . . ?
Mn1 O4 Mo6 101.1(5) . . ?
C15 O4 Mo1 119.6(10) . . ?
C15 O4 Mo6 124.7(10) . . ?
C15 O4 Mn1 115.4(11) . . ?
Mn1 O3 Mo6 101.2(4) . . ?
Mn1 O3 Mo5 100.2(5) . . ?
Mo5 O3 Mo6 91.0(4) . . ?
C2 O3 Mo6 121.6(10) . . ?
C2 O3 Mn1 116.6(10) . . ?
C2 O3 Mo5 121.2(9) . . ?
Mo1 O1 Mo2 90.0(4) . . ?
Mn1 O1 Mo1 102.9(5) . . ?
Mn1 O1 Mo2 102.5(5) . . ?
C1 O1 Mo1 121.4(11) . . ?
C1 O1 Mo2 118.5(10) . . ?
C1 O1 Mn1 116.9(10) . . ?
Mo9 O32 Mo10 90.9(5) . . ?
Mn2 O32 Mo9 99.7(5) . . ?
Mn2 O32 Mo10 99.6(5) . . ?
C30 O32 Mo9 122.6(11) . . ?
C30 O32 Mo10 121.0(12) . . ?
C30 O32 Mn2 117.4(11) . . ?
Mo2 O5 Mo3 90.0(4) . . ?
Mn1 O5 Mo3 100.3(4) . . ?
Mn1 O5 Mo2 100.5(5) . . ?
C16 O5 Mo3 122.4(11) . . ?
C16 O5 Mo2 120.5(10) . . ?
C16 O5 Mn1 117.7(10) . . ?
Mo12 O34 Mo7 90.9(5) . . ?
Mn2 O34 Mo7 100.0(5) . . ?
Mn2 O34 Mo12 99.1(5) . . ?
C43 O34 Mo7 124.9(12) . . ?
C43 O34 Mo12 123.7(12) . . ?
C43 O34 Mn2 112.8(14) . . ?
Mn1 O6 Mo4 101.1(6) . . ?
Mn1 O6 Mo5 102.6(5) . . ?
Mo5 O6 Mo4 89.3(4) . . ?
C17 O6 Mo4 121.0(11) . . ?
C17 O6 Mn1 119.5(10) . . ?
C17 O6 Mo5 118.0(11) . . ?
Mo9 O35 Mo8 89.2(4) . . ?
Mn2 O35 Mo9 100.8(5) . . ?
Mn2 O35 Mo8 100.3(6) . . ?
C44 O35 Mo9 121.3(12) . . ?
C44 O35 Mo8 121.4(11) . . ?
C44 O35 Mn2 118.1(11) . . ?
Mo8 O31 Mo7 90.3(4) . . ?
Mn2 O31 Mo7 100.6(5) . . ?
Mn2 O31 Mo8 100.4(5) . . ?
C29 O31 Mo7 122.6(11) . . ?
C29 O31 Mo8 120.9(10) . . ?
C29 O31 Mn2 116.8(10) . . ?
Mo11 O36 Mo10 91.1(5) . . ?
Mn2 O36 Mo10 100.9(6) . . ?
Mn2 O36 Mo11 100.4(6) . . ?
C45 O36 Mo10 126.2(16) . . ?
C45 O36 Mo11 119.9(12) . . ?
C45 O36 Mn2 113.4(13) . . ?
Mo3 O8 Mo2 122.7(8) . . ?
Mo4 O10 Mo5 120.0(7) . . ?
Mo8 O37 Mo7 121.1(7) . . ?
Mo2 O7 Mo1 120.6(7) . . ?
Mo6 O11 Mo5 121.8(7) . . ?
Mo9 O38 Mo8 122.1(7) . . ?
C19 N2 C18 130.5(17) . . ?
Mo4 O9 Mo3 122.2(7) . . ?
Mo11 O41 Mo12 122.9(7) . . ?
Mo1 O12 Mo6 120.5(7) . . ?
Mo12 O33 Mo11 89.0(4) . . ?
Mn2 O33 Mo12 100.4(5) . . ?
Mn2 O33 Mo11 99.5(5) . . ?
C31 O33 Mo12 123.0(12) . . ?
C31 O33 Mo11 119.8(10) . . ?
C31 O33 Mn2 118.9(10) . . ?
Mo10 O40 Mo11 121.1(9) . . ?
N1 C4 C1 106.7(15) . . ?
N1 C4 C3 104.1(15) . . ?
N1 C4 C2 108.5(15) . . ?
C1 C4 C2 113.3(15) . . ?
C3 C4 C1 110.2(16) . . ?
C3 C4 C2 113.4(15) . . ?
C5 N1 C4 124.4(16) . . ?
Mo10 O39 Mo9 119.7(8) . . ?
N2 C18 C17 108.4(16) . . ?
N2 C18 C15 103.3(14) . . ?
N2 C18 C16 107.1(15) . . ?
C17 C18 C16 113.4(16) . . ?
C15 C18 C17 113.2(15) . . ?
C15 C18 C16 110.9(16) . . ?
C33 N5 C32 128(2) . . ?
Mo12 O42 Mo7 120.9(7) . . ?
O35 C44 C46 112.7(15) . . ?
C47 N6 C46 128(3) . . ?
O1 C1 C4 114.5(14) . . ?
O2 C3 C4 114.3(17) . . ?
O6 C17 C18 111.3(15) . . ?
O3 C2 C4 112.3(14) . . ?
N16 C155 C156 176(3) . . ?
N5 C33 C34 113(2) . . ?
O55 C33 N5 125(2) . . ?
O55 C33 C34 121(3) . . ?
O4 C15 C18 113.5(15) . . ?
C137 N14 C145 107.5(19) . . ?
C149 N14 C137 113(2) . . ?
C149 N14 C145 112(2) . . ?
C141 N14 C137 106(2) . . ?
C141 N14 C145 111(2) . . ?
C141 N14 C149 107.2(18) . . ?
O33 C31 C32 112.6(15) . . ?
N17 C157 C158 177(3) . . ?
N6 C46 C44 109(2) . . ?
N6 C46 C43 100.3(19) . . ?
C45 C46 C44 114.0(18) . . ?
C45 C46 N6 111(2) . . ?
C45 C46 C43 113(2) . . ?
C43 C46 C44 109.5(19) . . ?
N5 C32 C31 107.4(17) . . ?
N5 C32 C29 108.2(17) . . ?
N5 C32 C30 101.6(16) . . ?
C31 C32 C30 109.3(17) . . ?
C29 C32 C31 115.5(17) . . ?
C29 C32 C30 113.7(18) . . ?
O31 C29 C32 112.5(16) . . ?
O32 C30 C32 111.6(15) . . ?
N1 C5 C6 115.0(17) . . ?
O25 C5 N1 124.4(18) . . ?
O25 C5 C6 120.5(19) . . ?
C109 N12 C113 110.0(19) . . ?
C109 N12 C117 104.8(16) . . ?
C105 N12 C109 111(2) . . ?
C105 N12 C113 106.6(16) . . ?
C105 N12 C117 115(2) . . ?
C117 N12 C113 109.2(17) . . ?
C57 N9 C61 112.1(18) . . ?
C57 N9 C65 106.0(17) . . ?
C57 N9 C69 115(2) . . ?
C61 N9 C65 111(2) . . ?
C61 N9 C69 104.0(17) . . ?
C65 N9 C69 109(2) . . ?
C10 O27 C11 122(3) . . ?
N13 C121 C122 123(2) . . ?
N2 C19 C20 115(2) . . ?
O26 C19 N2 122(2) . . ?
O26 C19 C20 123(2) . . ?
C121 N13 C129 109.1(17) . . ?
C121 N13 C133 112(2) . . ?
C121 N13 C125 109(2) . . ?
C129 N13 C125 110(2) . . ?
C133 N13 C129 112(2) . . ?
C133 N13 C125 104.0(18) . . ?
C61 C62 C63 114(2) . . ?
C110 C109 N12 114(2) . . ?
C19 C20 C21 113(2) . . ?
N4 C20 C19 115(2) . . ?
N4 C20 C21 103(2) . . ?
C97 N11 C89 115(3) . . ?
C97 N11 C101 116(3) . . ?
C97 N11 C93 106(3) . . ?
C89 N11 C101 101(3) . . ?
C89 N11 C93 111(3) . . ?
C101 N11 C93 107(3) . . ?
N12 C105 C106 115(2) . . ?
C59 C58 C57 114(3) . . ?
C114 C113 N12 116.2(17) . . ?
N9 C57 C58 115(2) . . ?
N3 C6 C5 112.2(17) . . ?
N3 C6 C7 97.8(19) . . ?
C7 C6 C5 119(2) . . ?
C73 N10 C77 118(3) . . ?
C73 N10 C81 110(2) . . ?
C73 N10 C85 110(3) . . ?
C77 N10 C81 108(2) . . ?
C77 N10 C85 105(2) . . ?
C85 N10 C81 104(2) . . ?
C109 C110 C111 109.8(19) . . ?
C138 C137 N14 116(2) . . ?
C115 C114 C113 111(2) . . ?
O27 C11 C13 111(2) . . ?
O27 C11 C14 102(2) . . ?
O27 C11 C12 111(2) . . ?
C14 C11 C13 111(3) . . ?
C14 C11 C12 118(3) . . ?
C12 C11 C13 104(3) . . ?
C10 N3 C6 124(2) . . ?
C10 N3 C9 124(2) . . ?
C9 N3 C6 110(2) . . ?
N11 C97 C98 121(3) . . ?
N7 C34 C33 122(2) . . ?
N7 C34 C35 97(3) . . ?
C35 C34 C33 114(3) . . ?
O36 C45 C46 117(2) . . ?
N12 C117 C118 117.9(19) . . ?
C34 N7 C37 120(3) . . ?
C34 N7 C38 117(3) . . ?
C38 N7 C37 123(3) . . ?
N9 C61 C62 115.3(18) . . ?
O5 C16 C18 111.9(14) . . ?
N10 C73 C74 114(2) . . ?
C20 N4 C23 117(3) . . ?
C24 N4 C20 121(3) . . ?
C24 N4 C23 121(3) . . ?
C151 C150 C149 105(3) . . ?
C20 C21 C22 103(3) . . ?
N13 C129 C130 115(2) . . ?
C105 C106 C107 109(2) . . ?
C146 C145 N14 117(3) . . ?
N14 C149 C150 114(2) . . ?
N13 C133 C134 113(2) . . ?
N14 C141 C142 122(3) . . ?
N18 C159 C160 167(4) . . ?
C126 C125 N13 115(2) . . ?
C119 C118 C117 113(3) . . ?
C78 C79 C80 108(3) . . ?
C128 C127 C126 115(3) . . ?
C36 C35 C34 108(3) . . ?
O34 C43 C46 116.1(18) . . ?
C76 C75 C74 100(3) . . ?
C65 C66 C67 111(3) . . ?
O27 C10 N3 111(3) . . ?
O28 C10 O27 128(3) . . ?
O28 C10 N3 122(3) . . ?
C8 C9 N3 106(3) . . ?
C8 C7 C6 112(3) . . ?
C114 C115 C116 111(2) . . ?
C141 C142 C143 111(3) . . ?
C112 C111 C110 113(2) . . ?
C70A C71A C72A 119(4) . . ?
C120 C119 C118 116(3) . . ?
N9 C65 C66 121(2) . . ?
C69 C70A C71A 106(3) . . ?
N9 C69 C70A 113(3) . . ?
N9 C69 C70B 116(3) . . ?
C125 C126 C127 111(3) . . ?
C38 O57 C39 128(3) . . ?
C58 C59 C60 107(3) . . ?
C137 C138 C139 102(3) . . ?
C122 C123 C124 119(3) . . ?
C90 C89 N11 118(4) . . ?
C145 C146 C147 111(3) . . ?
C100 C99 C98 127(4) . . ?
C24 O29 C25 123(3) . . ?
C102 C101 N11 118(4) . . ?
C68 C67 C66 105(3) . . ?
C129 C130 C131 110(2) . . ?
C108 C107 C106 113(3) . . ?
N10 C77 C78 112(2) . . ?
C97 C98 C99 111(3) . . ?
N7 C37 C36 97(3) . . ?
C135 C134 C133 94(3) . . ?
C1A C134 C133 116(3) . . ?
C82 C81 N10 116(3) . . ?
C86 C85 N10 120(3) . . ?
C94 C93 N11 107(4) . . ?
C132 C131 C130 124(3) . . ?
C81 C82 C83 99(3) . . ?
N6 C47 O56 123(4) . . ?
N6 C47 C48 113(4) . . ?
O56 C47 C48 124(3) . . ?
C144 C143 C142 98(4) . . ?
C7 C8 C9 109(4) . . ?
C146 C147 C148 115(3) . . ?
C88 C87 C86 117(4) . . ?
C89 C90 C91 111(3) . . ?
C23 C22 C21 103(3) . . ?
N19 C161 C162 171(7) . . ?
C85 C86 C87 110(3) . . ?
C82 C83 C84 114(4) . . ?
C75 C74 C73 103(3) . . ?
C123 C122 C121 120(3) . . ?
C90 C91 C92 117(4) . . ?
C72B C71B C70B 93(4) . . ?
O58 C38 N7 130(3) . . ?
O58 C38 O57 121(3) . . ?
N7 C38 O57 109(2) . . ?
C150 C151 C152 112(4) . . ?
C79 C78 C77 108(3) . . ?
C101 C102 C103 114(4) . . ?
C140 C139 C138 112(4) . . ?
N4 C23 C22 101(3) . . ?
C64A C63 C62 120(3) . . ?
C64B C63 C62 105(3) . . ?
N15 C153 C154 172(5) . . ?
O30 C24 N4 122(3) . . ?
O30 C24 O29 131(4) . . ?
N4 C24 O29 107(3) . . ?
C49 C48 C47 108(3) . . ?
N8 C48 C47 102(3) . . ?
N8 C48 C49 98(3) . . ?
C35 C36 C37 103(3) . . ?
C71B C70B C69 122(4) . . ?
O57 C39 C40 109(3) . . ?
O57 C39 C41 108(2) . . ?
O57 C39 C42 108(3) . . ?
C40 C39 C41 110(3) . . ?
C40 C39 C42 111(3) . . ?
C41 C39 C42 111(3) . . ?
C50 C49 C48 106(3) . . ?
C48 N8 C51 119(3) . . ?
C52 N8 C48 119(3) . . ?
C52 N8 C51 122(3) . . ?
O29 C25 C26 109(3) . . ?
O29 C25 C27 106(2) . . ?
O29 C25 C28 109(3) . . ?
C26 C25 C28 104(3) . . ?
C27 C25 C26 113(3) . . ?
C27 C25 C28 115(3) . . ?
C1B C135 C134 111(3) . . ?
C136 C1A C134 100(4) . . ?
C93 C94 C95 99(4) . . ?
N8 C51 C50 98(3) . . ?
C49 C50 C51 100(3) . . ?
C55 C53 C54 118(3) . . ?
C56 C53 C55 109(3) . . ?
C56 C53 C54 107(3) . . ?
O59 C53 C55 108(3) . . ?
O59 C53 C54 103(3) . . ?
O59 C53 C56 112(3) . . ?
O60 C52 N8 123(3) . . ?
O60 C52 O59 125(4) . . ?
O59 C52 N8 111(3) . . ?
C52 O59 C53 125(3) . . ?
C102 C103 C104 97(4) . . ?
C94 C95 C96 124(6) . . ?

loop_
_geom_bond_atom_site_label_1
_geom_bond_atom_site_label_2
_geom_bond_distance
_geom_bond_site_symmetry_2
_geom_bond_publ_flag
Mo1 O4 2.344(10) . ?
Mo1 O19 1.731(13) . ?
Mo1 O1 2.360(12) . ?
Mo1 O7 1.946(13) . ?
Mo1 O13 1.693(12) . ?
Mo1 O12 1.921(12) . ?
Mo3 O2 2.413(12) . ?
Mo3 O5 2.394(11) . ?
Mo3 O15 1.696(13) . ?
Mo3 O8 1.871(15) . ?
Mo3 O21 1.704(14) . ?
Mo3 O9 1.934(13) . ?
Mo2 O1 2.380(10) . ?
Mo2 O5 2.351(11) . ?
Mo2 O8 1.950(14) . ?
Mo2 O20 1.707(13) . ?
Mo2 O14 1.695(13) . ?
Mo2 O7 1.914(14) . ?
Mo7 O34 2.363(12) . ?
Mo7 O31 2.381(12) . ?
Mo7 O37 1.927(13) . ?
Mo7 O43 1.706(14) . ?
Mo7 O49 1.722(16) . ?
Mo7 O42 1.940(14) . ?
Mo9 O32 2.337(12) . ?
Mo9 O35 2.391(14) . ?
Mo9 O38 1.901(13) . ?
Mo9 O51 1.723(15) . ?
Mo9 O39 1.955(15) . ?
Mo9 O45 1.700(16) . ?
Mo4 O2 2.344(11) . ?
Mo4 O6 2.407(13) . ?
Mo4 O16 1.712(14) . ?
Mo4 O10 1.940(13) . ?
Mo4 O22 1.687(15) . ?
Mo4 O9 1.912(13) . ?
Mo6 O4 2.354(11) . ?
Mo6 O3 2.353(11) . ?
Mo6 O24 1.731(14) . ?
Mo6 O11 1.894(13) . ?
Mo6 O18 1.726(13) . ?
Mo6 O12 1.940(14) . ?
Mo10 O32 2.386(12) . ?
Mo10 O36 2.361(15) . ?
Mo10 O40 1.921(14) . ?
Mo10 O46 1.712(16) . ?
Mo10 O39 1.939(14) . ?
Mo10 O52 1.678(15) . ?
Mo8 O35 2.397(13) . ?
Mo8 O31 2.338(11) . ?
Mo8 O44 1.719(13) . ?
Mo8 O37 1.914(14) . ?
Mo8 O38 1.941(13) . ?
Mo8 O50 1.687(14) . ?
Mo12 O34 2.342(14) . ?
Mo12 O54 1.677(18) . ?
Mo12 O48 1.705(15) . ?
Mo12 O41 1.924(14) . ?
Mo12 O33 2.382(13) . ?
Mo12 O42 1.915(15) . ?
Mn1 O2 2.042(12) . ?
Mn1 O4 2.018(13) . ?
Mn1 O3 2.016(12) . ?
Mn1 O1 1.899(12) . ?
Mn1 O5 1.999(11) . ?
Mn1 O6 1.890(13) . ?
Mo5 O3 2.346(10) . ?
Mo5 O6 2.388(11) . ?
Mo5 O23 1.680(14) . ?
Mo5 O17 1.699(13) . ?
Mo5 O10 1.949(14) . ?
Mo5 O11 1.944(13) . ?
Mo11 O36 2.335(13) . ?
Mo11 O41 1.903(14) . ?
Mo11 O33 2.415(11) . ?
Mo11 O40 1.929(17) . ?
Mo11 O53 1.692(16) . ?
Mo11 O47 1.675(16) . ?
Mn2 O32 2.034(14) . ?
Mn2 O34 2.040(15) . ?
Mn2 O35 1.937(13) . ?
Mn2 O31 2.001(13) . ?
Mn2 O36 2.016(15) . ?
Mn2 O33 1.952(13) . ?
O2 C3 1.42(2) . ?
O4 C15 1.43(2) . ?
O3 C2 1.44(2) . ?
O1 C1 1.44(2) . ?
O32 C30 1.40(2) . ?
O5 C16 1.41(2) . ?
O34 C43 1.45(3) . ?
O6 C17 1.45(2) . ?
O35 C44 1.43(2) . ?
O31 C29 1.44(2) . ?
O36 C45 1.42(3) . ?
N2 C18 1.47(2) . ?
N2 C19 1.35(3) . ?
O33 C31 1.39(2) . ?
C4 N1 1.48(2) . ?
C4 C1 1.54(3) . ?
C4 C3 1.51(3) . ?
C4 C2 1.55(3) . ?
N1 C5 1.38(3) . ?
C18 C17 1.54(3) . ?
C18 C15 1.53(3) . ?
C18 C16 1.57(2) . ?
O25 C5 1.26(2) . ?
N5 C33 1.36(3) . ?
N5 C32 1.44(3) . ?
C44 C46 1.55(3) . ?
N6 C46 1.49(4) . ?
N6 C47 1.24(5) . ?
C155 N16 1.11(3) . ?
C155 C156 1.47(3) . ?
C33 O55 1.20(3) . ?
C33 C34 1.55(4) . ?
N14 C137 1.54(3) . ?
N14 C145 1.56(4) . ?
N14 C149 1.50(3) . ?
N14 C141 1.50(4) . ?
C31 C32 1.56(3) . ?
C157 N17 1.20(3) . ?
C157 C158 1.43(3) . ?
C46 C45 1.48(3) . ?
C46 C43 1.51(4) . ?
C32 C29 1.50(3) . ?
C32 C30 1.60(3) . ?
C5 C6 1.49(3) . ?
O26 C19 1.23(3) . ?
N12 C109 1.53(3) . ?
N12 C105 1.43(3) . ?
N12 C113 1.60(3) . ?
N12 C117 1.53(3) . ?
N9 C57 1.49(3) . ?
N9 C61 1.50(3) . ?
N9 C65 1.51(3) . ?
N9 C69 1.51(3) . ?
O27 C11 1.44(3) . ?
O27 C10 1.29(4) . ?
C121 N13 1.48(3) . ?
C121 C122 1.48(4) . ?
O28 C10 1.23(3) . ?
C19 C20 1.46(3) . ?
N13 C129 1.49(3) . ?
N13 C133 1.48(3) . ?
N13 C125 1.56(3) . ?
C62 C61 1.51(3) . ?
C62 C63 1.59(4) . ?
C109 C110 1.52(3) . ?
C20 N4 1.44(4) . ?
C20 C21 1.52(4) . ?
O58 C38 1.17(2) . ?
N11 C97 1.45(4) . ?
N11 C89 1.50(5) . ?
N11 C101 1.54(5) . ?
N11 C93 1.56(5) . ?
C105 C106 1.56(4) . ?
C58 C57 1.60(4) . ?
C58 C59 1.45(5) . ?
N18 C159 1.15(4) . ?
C113 C114 1.53(3) . ?
C6 N3 1.46(3) . ?
C6 C7 1.48(3) . ?
N10 C73 1.43(3) . ?
N10 C77 1.52(4) . ?
N10 C81 1.61(4) . ?
N10 C85 1.57(4) . ?
C110 C111 1.55(4) . ?
C137 C138 1.47(4) . ?
C114 C115 1.44(4) . ?
C11 C13 1.58(4) . ?
C11 C14 1.50(4) . ?
C11 C12 1.52(4) . ?
N3 C10 1.41(4) . ?
N3 C9 1.41(3) . ?
C97 C98 1.53(2) . ?
C34 N7 1.36(4) . ?
C34 C35 1.53(4) . ?
C117 C118 1.54(4) . ?
N7 C37 1.50(4) . ?
N7 C38 1.37(2) . ?
C116 C115 1.53(4) . ?
C73 C74 1.68(4) . ?
C132 C131 1.54(4) . ?
O30 C24 1.14(2) . ?
N4 C23 1.49(5) . ?
N4 C24 1.39(2) . ?
C150 C149 1.54(4) . ?
C150 C151 1.54(5) . ?
C21 C22 1.62(4) . ?
C136 C1A 1.53(3) . ?
C129 C130 1.52(4) . ?
C106 C107 1.60(4) . ?
C145 C146 1.44(4) . ?
N19 C161 1.15(2) . ?
C133 C134 1.59(4) . ?
C128 C127 1.51(4) . ?
C141 C142 1.54(2) . ?
C159 C160 1.48(4) . ?
C125 C126 1.49(4) . ?
C118 C119 1.49(5) . ?
C79 C80 1.56(5) . ?
C79 C78 1.45(4) . ?
C127 C126 1.53(4) . ?
C35 C36 1.43(5) . ?
C75 C76 1.50(5) . ?
C75 C74 1.66(5) . ?
C66 C65 1.53(4) . ?
C66 C67 1.54(2) . ?
C9 C8 1.40(5) . ?
C7 C8 1.30(4) . ?
C142 C143 1.56(3) . ?
C111 C112 1.45(4) . ?
C71A C70A 1.53(3) . ?
C71A C72A 1.54(3) . ?
C119 C120 1.46(5) . ?
C70A C69 1.53(3) . ?
C69 C70B 1.56(3) . ?
C68 C67 1.51(2) . ?
C64A C63 1.55(3) . ?
O57 C38 1.41(2) . ?
O57 C39 1.44(2) . ?
C59 C60 1.53(5) . ?
O56 C47 1.34(5) . ?
C138 C139 1.52(2) . ?
C123 C124 1.51(4) . ?
C123 C122 1.43(4) . ?
C89 C90 1.42(5) . ?
C146 C147 1.52(2) . ?
C99 C98 1.55(2) . ?
C99 C100 1.54(3) . ?
O29 C24 1.41(2) . ?
O29 C25 1.47(2) . ?
N15 C153 1.14(5) . ?
C101 C102 1.51(6) . ?
C130 C131 1.54(4) . ?
C107 C108 1.56(4) . ?
C77 C78 1.67(5) . ?
C37 C36 1.54(5) . ?
C134 C135 1.56(2) . ?
C134 C1A 1.56(3) . ?
C81 C82 1.53(2) . ?
C40 C39 1.54(2) . ?
C85 C86 1.34(5) . ?
C93 C94 1.46(6) . ?
C82 C83 1.55(2) . ?
C47 C48 1.58(3) . ?
C143 C144 1.50(3) . ?
C154 C153 1.57(6) . ?
C147 C148 1.53(3) . ?
C87 C88 1.54(3) . ?
C87 C86 1.54(2) . ?
C90 C91 1.51(2) . ?
C22 C23 1.51(6) . ?
C161 C162 1.44(2) . ?
C41 C39 1.55(2) . ?
C83 C84 1.57(3) . ?
C91 C92 1.54(3) . ?
C71B C70B 1.56(3) . ?
C71B C72B 1.54(3) . ?
C151 C152 1.54(7) . ?
C102 C103 1.53(3) . ?
C139 C140 1.51(2) . ?
C26 C25 1.5400(14) . ?
C63 C64B 1.50(3) . ?
C27 C25 1.52(2) . ?
C28 C25 1.56(2) . ?
C48 C49 1.56(3) . ?
C48 N8 1.44(2) . ?
C39 C42 1.57(2) . ?
C49 C50 1.55(3) . ?
N8 C51 1.47(2) . ?
N8 C52 1.40(2) . ?
C135 C1B 1.51(3) . ?
C94 C95 1.52(3) . ?
C104 C103 1.54(3) . ?
C51 C50 1.56(3) . ?
O60 C52 1.23(2) . ?
C55 C53 1.55(3) . ?
C54 C53 1.55(3) . ?
C53 C56 1.53(3) . ?
C53 O59 1.48(3) . ?
C52 O59 1.39(2) . ?
C95 C96 1.56(3) . ?

loop_
_geom_torsion_atom_site_label_1
_geom_torsion_atom_site_label_2
_geom_torsion_atom_site_label_3
_geom_torsion_atom_site_label_4
_geom_torsion
_geom_torsion_site_symmetry_1
_geom_torsion_site_symmetry_2
_geom_torsion_site_symmetry_3
_geom_torsion_site_symmetry_4
_geom_torsion_publ_flag
Mo1 O4 C15 C18 125.9(13) . . . . ?
Mo1 O1 C1 C4 120.9(14) . . . . ?
Mo3 O2 C3 C4 119.4(14) . . . . ?
Mo3 O5 C16 C18 125.4(13) . . . . ?
Mo2 O1 C1 C4 -129.7(13) . . . . ?
Mo2 O5 C16 C18 -122.7(14) . . . . ?
Mo7 O34 C43 C46 124.0(17) . . . . ?
Mo7 O31 C29 C32 121.6(14) . . . . ?
Mo9 O32 C30 C32 120.8(14) . . . . ?
Mo9 O35 C44 C46 124.5(16) . . . . ?
Mo4 O2 C3 C4 -123.5(14) . . . . ?
Mo4 O6 C17 C18 -123.7(13) . . . . ?
Mo6 O4 C15 C18 -119.3(13) . . . . ?
Mo6 O3 C2 C4 -125.5(12) . . . . ?
Mo10 O32 C30 C32 -125.2(14) . . . . ?
Mo10 O36 C45 C46 -119(2) . . . . ?
Mo8 O35 C44 C46 -124.9(15) . . . . ?
Mo8 O31 C29 C32 -125.4(14) . . . . ?
Mo12 O34 C43 C46 -116.8(17) . . . . ?
Mo12 O33 C31 C32 -123.1(14) . . . . ?
Mn1 O2 C3 C4 -3.4(18) . . . . ?
Mn1 O4 C15 C18 6.7(17) . . . . ?
Mn1 O3 C2 C4 -1.3(17) . . . . ?
Mn1 O1 C1 C4 -6(2) . . . . ?
Mn1 O5 C16 C18 0.5(19) . . . . ?
Mn1 O6 C17 C18 3(2) . . . . ?
Mo5 O3 C2 C4 121.0(12) . . . . ?
Mo5 O6 C17 C18 128.7(13) . . . . ?
Mo11 O36 C45 C46 124.5(19) . . . . ?
Mo11 O33 C31 C32 126.5(14) . . . . ?
Mn2 O32 C30 C32 -3(2) . . . . ?
Mn2 O34 C43 C46 2(2) . . . . ?
Mn2 O35 C44 C46 -1(2) . . . . ?
Mn2 O31 C29 C32 -3(2) . . . . ?
Mn2 O36 C45 C46 6(3) . . . . ?
Mn2 O33 C31 C32 4(2) . . . . ?
O2 Mo3 O8 Mo2 -94.5(7) . . . . ?
O2 Mn1 O1 Mo1 -178.0(5) . . . . ?
O2 Mn1 O1 Mo2 89.1(5) . . . . ?
O2 Mn1 O1 C1 -42.3(12) . . . . ?
O2 Mn1 O6 Mo4 -1.3(5) . . . . ?
O2 Mn1 O6 Mo5 90.4(5) . . . . ?
O2 Mn1 O6 C17 -136.8(13) . . . . ?
O4 Mo6 O11 Mo5 94.2(6) . . . . ?
O4 Mn1 O1 Mo1 0.3(5) . . . . ?
O4 Mn1 O1 Mo2 -92.6(5) . . . . ?
O4 Mn1 O1 C1 136.0(12) . . . . ?
O4 Mn1 O6 Mo4 -179.6(4) . . . . ?
O4 Mn1 O6 Mo5 -87.9(5) . . . . ?
O4 Mn1 O6 C17 44.9(13) . . . . ?
O3 Mo6 O11 Mo5 20.8(6) . . . . ?
O3 Mn1 O1 Mo1 -85.7(5) . . . . ?
O3 Mn1 O1 Mo2 -178.6(5) . . . . ?
O3 Mn1 O1 C1 50.0(12) . . . . ?
O3 Mn1 O6 Mo4 -93.6(5) . . . . ?
O3 Mn1 O6 Mo5 -1.8(5) . . . . ?
O3 Mn1 O6 C17 131.0(13) . . . . ?
O5 Mo3 O8 Mo2 -20.5(6) . . . . ?
O5 Mn1 O1 Mo1 93.1(5) . . . . ?
O5 Mn1 O1 Mo2 0.2(5) . . . . ?
O5 Mn1 O1 C1 -131.2(12) . . . . ?
O5 Mn1 O6 Mo4 87.7(5) . . . . ?
O5 Mn1 O6 Mo5 179.4(5) . . . . ?
O5 Mn1 O6 C17 -47.8(13) . . . . ?
O35 C44 C46 N6 174.5(19) . . . . ?
O35 C44 C46 C45 -61(3) . . . . ?
O35 C44 C46 C43 66(2) . . . . ?
O15 Mo3 O8 Mo2 175.9(7) . . . . ?
O24 Mo6 O11 Mo5 -175.0(7) . . . . ?
O18 Mo6 O11 Mo5 -67.6(8) . . . . ?
O21 Mo3 O8 Mo2 68.3(9) . . . . ?
N2 C18 C17 O6 -179.6(15) . . . . ?
N2 C18 C15 O4 175.6(14) . . . . ?
N2 C18 C16 O5 177.6(15) . . . . ?
N2 C19 C20 N4 167(2) . . . . ?
N2 C19 C20 C21 -76(3) . . . . ?
O9 Mo3 O8 Mo2 -57.7(13) . . . . ?
O12 Mo6 O11 Mo5 56.7(12) . . . . ?
O33 C31 C32 N5 -178.1(16) . . . . ?
O33 C31 C32 C29 61(2) . . . . ?
O33 C31 C32 C30 -69(2) . . . . ?
C4 N1 C5 O25 7(3) . . . . ?
C4 N1 C5 C6 -175.8(18) . . . . ?
N1 C4 C1 O1 -178.9(15) . . . . ?
N1 C4 C3 O2 -174.5(14) . . . . ?
N1 C4 C2 O3 -179.8(13) . . . . ?
N1 C5 C6 N3 164.1(19) . . . . ?
N1 C5 C6 C7 -82(3) . . . . ?
C18 N2 C19 O26 -5(4) . . . . ?
C18 N2 C19 C20 170(2) . . . . ?
O25 C5 C6 N3 -19(3) . . . . ?
O25 C5 C6 C7 95(3) . . . . ?
N5 C33 C34 N7 171(3) . . . . ?
N5 C33 C34 C35 -74(4) . . . . ?
N5 C32 C29 O31 179.4(15) . . . . ?
N5 C32 C30 O32 -179.9(16) . . . . ?
C44 C46 C45 O36 57(3) . . . . ?
C44 C46 C43 O34 -66(2) . . . . ?
N6 C46 C45 O36 -179(2) . . . . ?
N6 C46 C43 O34 179.5(19) . . . . ?
N6 C47 C48 C49 -96(4) . . . . ?
N6 C47 C48 N8 162(4) . . . . ?
C1 C4 N1 C5 58(2) . . . . ?
C1 C4 C3 O2 -60(2) . . . . ?
C1 C4 C2 O3 61.9(19) . . . . ?
C3 C4 N1 C5 174.6(17) . . . . ?
C3 C4 C1 O1 69(2) . . . . ?
C3 C4 C2 O3 -64.6(19) . . . . ?
C17 C18 C15 O4 59(2) . . . . ?
C17 C18 C16 O5 -63(2) . . . . ?
C2 C4 N1 C5 -64(2) . . . . ?
C2 C4 C1 O1 -60(2) . . . . ?
C2 C4 C3 O2 67.7(19) . . . . ?
C33 N5 C32 C31 -54(3) . . . . ?
C33 N5 C32 C29 71(3) . . . . ?
C33 N5 C32 C30 -169(2) . . . . ?
C33 C34 N7 C37 109(3) . . . . ?
C33 C34 N7 C38 -72(4) . . . . ?
C33 C34 C35 C36 -95(4) . . . . ?
C15 C18 C17 O6 -66(2) . . . . ?
C15 C18 C16 O5 66(2) . . . . ?
N14 C137 C138 C139 -176(3) . . . . ?
N14 C145 C146 C147 -173(3) . . . . ?
N14 C141 C142 C143 172(3) . . . . ?
C31 C32 C29 O31 -60(2) . . . . ?
C31 C32 C30 O32 67(2) . . . . ?
C46 N6 C47 O56 -12(8) . . . . ?
C46 N6 C47 C48 173(3) . . . . ?
C32 N5 C33 O55 1(4) . . . . ?
C32 N5 C33 C34 170(2) . . . . ?
C29 C32 C30 O32 -64(2) . . . . ?
C30 C32 C29 O31 67(2) . . . . ?
C5 C6 N3 C10 -56(3) . . . . ?
C5 C6 N3 C9 109(2) . . . . ?
C5 C6 C7 C8 -98(4) . . . . ?
O26 C19 C20 N4 -18(4) . . . . ?
O26 C19 C20 C21 99(3) . . . . ?
N12 C109 C110 C111 -176(2) . . . . ?
N12 C105 C106 C107 174(2) . . . . ?
N12 C113 C114 C115 172(2) . . . . ?
N12 C117 C118 C119 -169(3) . . . . ?
O55 C33 C34 N7 -20(5) . . . . ?
O55 C33 C34 C35 95(4) . . . . ?
N9 C69 C70B C71B -154(4) . . . . ?
C121 N13 C129 C130 177(2) . . . . ?
C121 N13 C133 C134 -55(3) . . . . ?
C121 N13 C125 C126 57(3) . . . . ?
C19 N2 C18 C17 -52(3) . . . . ?
C19 N2 C18 C15 -172(2) . . . . ?
C19 N2 C18 C16 71(3) . . . . ?
C19 C20 N4 C23 112(4) . . . . ?
C19 C20 N4 C24 -81(4) . . . . ?
C19 C20 C21 C22 -97(3) . . . . ?
N13 C121 C122 C123 -176(3) . . . . ?
N13 C129 C130 C131 -177(2) . . . . ?
N13 C133 C134 C135 168(3) . . . . ?
N13 C133 C134 C1A -161(3) . . . . ?
N13 C125 C126 C127 173(3) . . . . ?
C109 N12 C105 C106 -60(3) . . . . ?
C109 N12 C113 C114 52(3) . . . . ?
C109 N12 C117 C118 172(3) . . . . ?
C109 C110 C111 C112 -176(3) . . . . ?
C20 N4 C23 C22 -13(5) . . . . ?
C20 N4 C24 O30 9(7) . . . . ?
C20 N4 C24 O29 -176(3) . . . . ?
C20 C21 C22 C23 -36(4) . . . . ?
N11 C97 C98 C99 -157(4) . . . . ?
N11 C89 C90 C91 -169(4) . . . . ?
N11 C101 C102 C103 158(5) . . . . ?
N11 C93 C94 C95 -145(4) . . . . ?
C105 N12 C109 C110 -53(3) . . . . ?
C105 N12 C113 C114 173(2) . . . . ?
C105 N12 C117 C118 50(3) . . . . ?
C105 C106 C107 C108 -180(3) . . . . ?
C113 N12 C109 C110 65(3) . . . . ?
C113 N12 C105 C106 180(2) . . . . ?
C113 N12 C117 C118 -70(3) . . . . ?
C113 C114 C115 C116 175(2) . . . . ?
C57 N9 C61 C62 -59(3) . . . . ?
C57 N9 C65 C66 175(3) . . . . ?
C57 N9 C69 C70A 70(4) . . . . ?
C57 N9 C69 C70B 42(4) . . . . ?
C57 C58 C59 C60 -78(4) . . . . ?
C6 N3 C10 O27 -17(3) . . . . ?
C6 N3 C10 O28 166(2) . . . . ?
C6 N3 C9 C8 8(4) . . . . ?
C6 C7 C8 C9 -20(5) . . . . ?
N10 C73 C74 C75 173(3) . . . . ?
N10 C77 C78 C79 173(3) . . . . ?
N10 C81 C82 C83 179(3) . . . . ?
N10 C85 C86 C87 169(3) . . . . ?
C137 N14 C145 C146 179(3) . . . . ?
C137 N14 C149 C150 58(3) . . . . ?
C137 N14 C141 C142 -59(4) . . . . ?
C137 C138 C139 C140 155(4) . . . . ?
C11 O27 C10 O28 -9(4) . . . . ?
C11 O27 C10 N3 174(2) . . . . ?
N3 C6 C7 C8 23(4) . . . . ?
N3 C9 C8 C7 7(5) . . . . ?
C97 N11 C89 C90 176(4) . . . . ?
C97 N11 C101 C102 49(6) . . . . ?
C97 N11 C93 C94 -51(5) . . . . ?
C34 N7 C37 C36 -9(3) . . . . ?
C34 N7 C38 O58 -2(5) . . . . ?
C34 N7 C38 O57 -178(2) . . . . ?
C34 C35 C36 C37 -42(4) . . . . ?
C45 C46 C43 O34 62(2) . . . . ?
C117 N12 C109 C110 -178(2) . . . . ?
C117 N12 C105 C106 58(3) . . . . ?
C117 N12 C113 C114 -62(3) . . . . ?
C117 C118 C119 C120 -174(3) . . . . ?
N7 C34 C35 C36 34(4) . . . . ?
N7 C37 C36 C35 30(3) . . . . ?
C61 N9 C57 C58 -57(3) . . . . ?
C61 N9 C65 C66 53(3) . . . . ?
C61 N9 C69 C70A -167(3) . . . . ?
C61 N9 C69 C70B 165(3) . . . . ?
C61 C62 C63 C64A -161(4) . . . . ?
C61 C62 C63 C64B -66(4) . . . . ?
C16 C18 C17 O6 62(2) . . . . ?
C16 C18 C15 O4 -70.0(18) . . . . ?
C73 N10 C77 C78 49(4) . . . . ?
C73 N10 C81 C82 52(4) . . . . ?
C73 N10 C85 C86 -172(3) . . . . ?
N4 C20 C21 C22 28(3) . . . . ?
C21 C20 N4 C23 -10(4) . . . . ?
C21 C20 N4 C24 156(4) . . . . ?
C21 C22 C23 N4 29(5) . . . . ?
C129 N13 C133 C134 68(3) . . . . ?
C129 N13 C125 C126 -63(3) . . . . ?
C129 C130 C131 C132 167(3) . . . . ?
C145 N14 C137 C138 -175(3) . . . . ?
C145 N14 C149 C150 -63(3) . . . . ?
C145 N14 C141 C142 57(4) . . . . ?
C145 C146 C147 C148 -158(4) . . . . ?
C149 N14 C137 C138 61(4) . . . . ?
C149 N14 C145 C146 -56(4) . . . . ?
C149 N14 C141 C142 180(3) . . . . ?
C149 C150 C151 C152 175(4) . . . . ?
C133 N13 C129 C130 53(3) . . . . ?
C133 N13 C125 C126 177(2) . . . . ?
C133 C134 C135 C1B -166(4) . . . . ?
C133 C134 C1A C136 -85(5) . . . . ?
C128 C127 C126 C125 174(3) . . . . ?
C141 N14 C137 C138 -56(3) . . . . ?
C141 N14 C145 C146 64(4) . . . . ?
C141 N14 C149 C150 175(3) . . . . ?
C141 C142 C143 C144 91(4) . . . . ?
C125 N13 C129 C130 -63(3) . . . . ?
C125 N13 C133 C134 -173(2) . . . . ?
C35 C34 N7 C37 -14(3) . . . . ?
C35 C34 N7 C38 164(3) . . . . ?
C43 C46 C45 O36 -68(3) . . . . ?
C10 O27 C11 C13 -60(3) . . . . ?
C10 O27 C11 C14 -178(2) . . . . ?
C10 O27 C11 C12 55(4) . . . . ?
C10 N3 C9 C8 173(3) . . . . ?
C9 N3 C10 O27 -179(2) . . . . ?
C9 N3 C10 O28 4(4) . . . . ?
C7 C6 N3 C10 178(2) . . . . ?
C7 C6 N3 C9 -17(3) . . . . ?
C71A C70A C69 N9 -172(3) . . . . ?
C65 N9 C57 C58 -178(2) . . . . ?
C65 N9 C61 C62 59(3) . . . . ?
C65 N9 C69 C70A -49(4) . . . . ?
C65 N9 C69 C70B -77(4) . . . . ?
C65 C66 C67 C68 -76(4) . . . . ?
C69 N9 C57 C58 62(3) . . . . ?
C69 N9 C61 C62 176(2) . . . . ?
C69 N9 C65 C66 -60(3) . . . . ?
C59 C58 C57 N9 -179(3) . . . . ?
O56 C47 C48 C49 89(5) . . . . ?
O56 C47 C48 N8 -14(5) . . . . ?
C76 C75 C74 C73 176(3) . . . . ?
C89 N11 C97 C98 -178(4) . . . . ?
C89 N11 C101 C102 -77(5) . . . . ?
C89 N11 C93 C94 76(5) . . . . ?
C89 C90 C91 C92 -176(4) . . . . ?
C124 C123 C122 C121 -169(3) . . . . ?
C101 N11 C97 C98 64(5) . . . . ?
C101 N11 C89 C90 -58(5) . . . . ?
C101 N11 C93 C94 -175(4) . . . . ?
C101 C102 C103 C104 167(5) . . . . ?
C67 C66 C65 N9 176(3) . . . . ?
C77 N10 C73 C74 43(4) . . . . ?
C77 N10 C81 C82 -177(3) . . . . ?
C77 N10 C85 C86 59(4) . . . . ?
C37 N7 C38 O58 176(3) . . . . ?
C37 N7 C38 O57 0(3) . . . . ?
C81 N10 C73 C74 168(3) . . . . ?
C81 N10 C77 C78 -78(3) . . . . ?
C81 N10 C85 C86 -54(4) . . . . ?
C81 C82 C83 C84 -84(4) . . . . ?
C85 N10 C73 C74 -78(3) . . . . ?
C85 N10 C77 C78 172(3) . . . . ?
C85 N10 C81 C82 -66(4) . . . . ?
C93 N11 C97 C98 -54(5) . . . . ?
C93 N11 C89 C90 55(5) . . . . ?
C93 N11 C101 C102 167(4) . . . . ?
C93 C94 C95 C96 -162(6) . . . . ?
C47 N6 C46 C44 70(5) . . . . ?
C47 N6 C46 C45 -56(5) . . . . ?
C47 N6 C46 C43 -175(4) . . . . ?
C47 C48 C49 C50 -76(4) . . . . ?
C47 C48 N8 C51 107(4) . . . . ?
C47 C48 N8 C52 -69(3) . . . . ?
C88 C87 C86 C85 -81(5) . . . . ?
C80 C79 C78 C77 -177(3) . . . . ?
C122 C121 N13 C129 179(3) . . . . ?
C122 C121 N13 C133 -56(4) . . . . ?
C122 C121 N13 C125 59(3) . . . . ?
C38 N7 C37 C36 173(3) . . . . ?
C38 O57 C39 C40 68(4) . . . . ?
C38 O57 C39 C41 -173(3) . . . . ?
C38 O57 C39 C42 -52(4) . . . . ?
C151 C150 C149 N14 172(3) . . . . ?
C23 N4 C24 O30 175(5) . . . . ?
C23 N4 C24 O29 -10(6) . . . . ?
C63 C62 C61 N9 178(2) . . . . ?
C24 N4 C23 C22 -179(4) . . . . ?
C24 O29 C25 C26 -42(5) . . . . ?
C24 O29 C25 C27 -164(4) . . . . ?
C24 O29 C25 C28 71(5) . . . . ?
C48 C49 C50 C51 -44(5) . . . . ?
C48 N8 C51 C50 -23(4) . . . . ?
C48 N8 C52 O60 4(4) . . . . ?
C48 N8 C52 O59 172(3) . . . . ?
C39 O57 C38 O58 -4(6) . . . . ?
C39 O57 C38 N7 172(3) . . . . ?
C49 C48 N8 C51 -3(4) . . . . ?
C49 C48 N8 C52 -179(3) . . . . ?
N8 C48 C49 C50 29(4) . . . . ?
N8 C51 C50 C49 39(4) . . . . ?
N8 C52 O59 C53 -137(4) . . . . ?
C25 O29 C24 O30 -17(9) . . . . ?
C25 O29 C24 N4 169(3) . . . . ?
C100 C99 C98 C97 69(6) . . . . ?
C51 N8 C52 O60 -172(4) . . . . ?
C51 N8 C52 O59 -4(4) . . . . ?
O60 C52 O59 C53 31(6) . . . . ?
C55 C53 O59 C52 61(5) . . . . ?
C54 C53 O59 C52 -64(5) . . . . ?
C52 N8 C51 C50 153(4) . . . . ?
C56 C53 O59 C52 -179(4) . . . . ?
C72B C71B C70B C69 -63(6) . . . . ?
C72A C71A C70A C69 59(6) . . . . ?

loop_
_platon_squeeze_void_nr
_platon_squeeze_void_average_x
_platon_squeeze_void_average_y
_platon_squeeze_void_average_z
_platon_squeeze_void_volume
_platon_squeeze_void_count_electrons
_platon_squeeze_void_content
1 0.500 0.043 0.000 504 131 ' '
2 0.500 0.000 0.500 1134 229 ' '
3 0.850 0.034 0.507 5 1 ' '
4 0.326 0.286 0.945 11 2 ' '
5 0.150 0.534 0.493 5 1 ' '
6 0.674 0.786 0.055 12 2 ' '
